data_4342488
loop_
_publ_author_name
'Cullen, William'
'Hunter, Christopher A.'
'Ward, Michael D.'

_publ_section_title
;
 An Interconverting Family of Coordination Cages and a meso-Helicate;
 Effects of Temperature, Concentration, and Solvent on the Product
 Distribution of a Self-Assembly Process.
;
_journal_issue 6
_journal_name_full 'Inorganic chemistry'
_journal_page_first 2626
_journal_page_last 2637
_journal_paper_doi 10.1021/ic502780b
_journal_volume 54
_journal_year 2015
_chemical_formula_moiety 'C540 H468 Co12 N108 O36, 24(B1 F4), 1.5(H2O)'
_chemical_formula_sum 'C540 H471 B24 Co12 F96 N108 O37.5'
_chemical_formula_weight 11863.82
_chemical_name_common M12L18OH
_chemical_name_systematic
;
 ?
;
_space_group_crystal_system trigonal
_space_group_IT_number 148
_space_group_name_Hall '-R 3'
_space_group_name_H-M_alt 'R -3'
_symmetry_space_group_name_Hall '-R 3'
_symmetry_space_group_name_H-M 'R -3 :H'
_atom_sites_solution_hydrogens geom
_audit_creation_date 2014-10-06
_audit_creation_method
;
Olex2 1.2
(compiled 2014.09.19 svn.r3010 for OlexSys, GUI svn.r4874)
;
_cell_angle_alpha 90
_cell_angle_beta 90
_cell_angle_gamma 120
_cell_formula_units_Z 6
_cell_length_a 44.705(9)
_cell_length_b 44.705(9)
_cell_length_c 68.621(14)
_cell_measurement_reflns_used 62572
_cell_measurement_temperature 100(2)
_cell_measurement_theta_max 25.1
_cell_measurement_theta_min 2.3
_cell_volume 118768(4)
_computing_data_collection 'CrystalClear-SM Expert 3.1 b27 (Rigaku, 2012)'
_computing_molecular_graphics 'Olex2 (Dolomanov et al., 2009)'
_computing_publication_material 'Olex2 (Dolomanov et al., 2009)'
_computing_structure_refinement 'SHELXL-2013 (Sheldrick, 2013)'
_diffrn_ambient_temperature 100(2)
_diffrn_measured_fraction_theta_full 0.492
_diffrn_measured_fraction_theta_max 0.506
_diffrn_measurement_device_type 'Rigaku Saturn724+ (2x2 bin mode)'
_diffrn_measurement_method 'profile data from \w-scans'
_diffrn_radiation_type MoK\a
_diffrn_radiation_wavelength 0.71075
_diffrn_reflns_av_unetI/netI 0.0544
_diffrn_reflns_Laue_measured_fraction_full 0.492
_diffrn_reflns_Laue_measured_fraction_max 0.506
_diffrn_reflns_limit_h_max 48
_diffrn_reflns_limit_h_min -52
_diffrn_reflns_limit_k_max 44
_diffrn_reflns_limit_k_min -53
_diffrn_reflns_limit_l_max 63
_diffrn_reflns_limit_l_min -81
_diffrn_reflns_point_group_measured_fraction_full 0.492
_diffrn_reflns_point_group_measured_fraction_max 0.506
_diffrn_reflns_theta_full 25.242
_diffrn_reflns_theta_max 25.008
_diffrn_reflns_theta_min 2.312
_diffrn_source 'Rotating Anode'
_exptl_absorpt_coefficient_mu 0.319
_exptl_absorpt_correction_T_max 1.000
_exptl_absorpt_correction_T_min 0.599
_exptl_absorpt_correction_type multi-scan
_exptl_absorpt_process_details sadabs
_exptl_crystal_colour orange
_exptl_crystal_density_diffrn 0.995
_exptl_crystal_description block
_exptl_crystal_F_000 36450
_exptl_crystal_size_max 0.1
_exptl_crystal_size_mid 0.1
_exptl_crystal_size_min 0.1
_refine_diff_density_max 1.284
_refine_diff_density_min -0.694
_refine_diff_density_rms 0.124
_refine_ls_extinction_method none
_refine_ls_goodness_of_fit_ref 1.839
_refine_ls_hydrogen_treatment constr
_refine_ls_matrix_type full
_refine_ls_number_parameters 1767
_refine_ls_number_reflns 23528
_refine_ls_number_restraints 2282
_refine_ls_restrained_S_all 1.806
_refine_ls_R_factor_all 0.2453
_refine_ls_R_factor_gt 0.1991
_refine_ls_shift/su_max 0.001
_refine_ls_shift/su_mean 0.000
_refine_ls_structure_factor_coef Fsqd
_refine_ls_weighting_details 'w=1/[\s^2^(Fo^2^)+(0.2000P)^2^] where P=(Fo^2^+2Fc^2^)/3'
_refine_ls_weighting_scheme calc
_refine_ls_wR_factor_gt 0.4972
_refine_ls_wR_factor_ref 0.5222
_reflns_Friedel_coverage 0.000
_reflns_number_gt 14043
_reflns_number_total 23528
_reflns_threshold_expression 'I > 2\s(I)'
_cod_data_source_file ic502780b_si_004.cif
_cod_data_source_block 2013ncs0814
_cod_depositor_comments 'Adding full bibliography for 4342486--4342489.cif.'
_cod_original_cell_volume 118768(54)
_cod_original_formula_sum 'C540 H471 B24 Co12 F96 N108 O37.50'
_cod_database_code 4342488
_shelxl_version_number 2013-4
_shelx_space_group_comment
;
The symmetry employed for this shelxl refinement is uniquely defined
by the following loop, which should always be used as a source of
symmetry information in preference to the above space-group names.
They are only intended as comments.
;
_olex2_refinement_description
;
1. Fixed Uiso
 At 1.2 times of:
  All C(H) groups, All C(H,H) groups
 At 1.5 times of:
  All O(H) groups
2. Shared sites
{C17B, C18B}
3. Restrained distances
 C17A-C13A \\sim C17A-C15A
 with sigma of 0.02
 C37A-C33A \\sim C37A-C35A
 with sigma of 0.02
 C17B-C13B \\sim C17B-C15B
 with sigma of 0.02
 C37B-C33B \\sim C37B-C35B
 with sigma of 0.02
 C17C-C13C \\sim C17C-C15C
 with sigma of 0.02
 C37C-C33C \\sim C37C-C35C
 with sigma of 0.02
 C17D-C13D \\sim C17D-C15D
 with sigma of 0.02
 C37D-C33D \\sim C37D-C35D
 with sigma of 0.02
 C17E-C13E \\sim C17E-C15E
 with sigma of 0.02
 C17F-C13F \\sim C17F-C15F
 with sigma of 0.02
 C17G-C13G \\sim C17G-C15G
 with sigma of 0.02
 C14A-C17A \\sim C14B-C17B \\sim C14C-C17C \\sim C14D-C17D
 with sigma of 0.02
 C14E-C17E \\sim C14F-C17F \\sim C14G-C17G
 with sigma of 0.02
 C34A-C37A \\sim C34B-C37B \\sim C34C-C37C \\sim C34D-C37D
 with sigma of 0.02
 B1-F1 \\sim B1-F2
 with sigma of 0.02
 B2-F5 \\sim B2-F6 \\sim B2-F7 \\sim B2-F8
 with sigma of 0.02
 F5-F6 \\sim F5-F7 \\sim F5-F8 \\sim F6-F7 \\sim F6-F8 \\sim F7-F8
 with sigma of 0.02
4. Restrained planarity
 C17A, C13A, C14A, C15A
 with sigma of 0.1
 C37A, C33A, C34A, C35A
 with sigma of 0.1
 C17B, C13B, C14B, C15B
 with sigma of 0.1
 C37B, C33B, C34B, C35B
 with sigma of 0.1
 C17C, C13C, C14C, C15C
 with sigma of 0.1
 C37C, C33C, C34C, C35C
 with sigma of 0.1
 C17D, C13D, C14D, C15D
 with sigma of 0.1
 C37D, C33D, C34D, C35D
 with sigma of 0.1
 C17E, C13E, C17E, C15E
 with sigma of 0.1
 C17F, C13F, C14F, C15F
 with sigma of 0.1
 C17G, C13G, C14G, C15G
 with sigma of 0.1
5. Rigid bond restraints
 C12A, C13A, C14A, C15A, C16A, C17A, C23A, C24A, C25A, C26A, C32A, C33A, C34A,
 C35A, C36A, C37A, C43A, C44A, C45A, C46A, C51A, C52A, C53A, C54A, C55A, C56A,
 C57A, C58A, C59A, C60A, C12B, C13B, C14B, C15B, C16B, C17B, C18B, C23B, C24B,
 C25B, C26B, C32B, C33B, C34B, C35B, C36B, C37B, C43B, C44B, C45B, C46B, C51B,
 C52B, C53B, C54B, C55B, C56B, C57B, C58B, C59B, C60B, C12C, C13C, C14C, C15C,
 C16C, C17C, C23C, C24C, C25C, C26C, C32C, C33C, C34C, C35C, C36C, C37C, C43C,
 C44C, C45C, C46C, C51C, C52C, C53C, C54C, C55C, C56C, C57C, C58C, C59C, C60C,
 C12D, C13D, C14D, C15D, C16D, C17D, C23D, C24D, C25D, C26D, C32D, C33D, C34D,
 C35D, C36D, C37D, C43D, C44D, C45D, C46D, C51D, C52D, C53D, C54D, C55D, C56D,
 C57D, C58D, C59D, C60D, C12E, C13E, C14E, C15E, C16E, C17E, C23E, C24E, C25E,
 C26E, C43E, C44E, C45E, C46E, C51E, C52E, C53E, C54E, C55E, C56E, C57E, C58E,
 C59E, C60E, C12F, C13F, C14F, C15F, C16F, C17F, C23F, C24F, C25F, C26F, C46F,
 C51F, C52F, C53F, C54F, C55F, C56F, C57F, C58F, C59F, C60F, C12G, C13G, C14G,
 C15G, C16G, C17G, C23G, C24G, C25G, C12H, C13H, C14H, C15H, C16H, C17H, N11A,
 N21A, N22A, N31A, N41A, N42A, N11B, N21B, N22B, N31B, N41B, N42B, N11C, N21C,
 N22C, N31C, N41C, N42C, N11D, N21D, N22D, N31D, N41D, N42D, N11E, N21E, N22E,
 N41E, N42E, N11F, N21F, N22F, N11G, N22G, N21G, N11H, B1, B2, F1, F2, F5, F6,
 F7, F8, O18A, O38A, O18B, O19B, O38B, O18C, O38C, O18D, O38D, O18E, O18F, O18G,
  O18H, O36
 with sigma for 1-2 distances of 0.003 and sigma for 1-3 distances of 0.006
6. Uiso/Uaniso restraints and constraints
C12A \\sim C13A \\sim C14A \\sim C15A \\sim C16A \\sim C17A \\sim C23A \\sim
C24A \\sim C25A \\sim C26A \\sim C32A \\sim C33A \\sim C34A \\sim C35A \\sim
C36A \\sim C37A \\sim C43A \\sim C44A \\sim C45A \\sim C46A \\sim C51A \\sim
C52A \\sim C53A \\sim C54A \\sim C55A \\sim C56A \\sim C57A \\sim C58A \\sim
C59A \\sim C60A \\sim C12B \\sim C13B \\sim C14B \\sim C15B \\sim C16B \\sim
C17B \\sim C18B \\sim C23B \\sim C24B \\sim C25B \\sim C26B \\sim C32B \\sim
C33B \\sim C34B \\sim C35B \\sim C36B \\sim C37B \\sim C43B \\sim C44B \\sim
C45B \\sim C46B \\sim C51B \\sim C52B \\sim C53B \\sim C54B \\sim C55B \\sim
C56B \\sim C57B \\sim C58B \\sim C59B \\sim C60B \\sim C12C \\sim C13C \\sim
C14C \\sim C15C \\sim C16C \\sim C17C \\sim C23C \\sim C24C \\sim C25C \\sim
C26C \\sim C32C \\sim C33C \\sim C34C \\sim C35C \\sim C36C \\sim C37C \\sim
C43C \\sim C44C \\sim C45C \\sim C46C \\sim C51C \\sim C52C \\sim C53C \\sim
C54C \\sim C55C \\sim C56C \\sim C57C \\sim C58C \\sim C59C \\sim C60C \\sim
C12D \\sim C13D \\sim C14D \\sim C15D \\sim C16D \\sim C17D \\sim C23D \\sim
C24D \\sim C25D \\sim C26D \\sim C32D \\sim C33D \\sim C34D \\sim C35D \\sim
C36D \\sim C37D \\sim C43D \\sim C44D \\sim C45D \\sim C46D \\sim C51D \\sim
C52D \\sim C53D \\sim C54D \\sim C55D \\sim C56D \\sim C57D \\sim C58D \\sim
C59D \\sim C60D \\sim C12E \\sim C13E \\sim C14E \\sim C15E \\sim C16E \\sim
C17E \\sim C23E \\sim C24E \\sim C25E \\sim C26E \\sim C43E \\sim C44E \\sim
C45E \\sim C46E \\sim C51E \\sim C52E \\sim C53E \\sim C54E \\sim C55E \\sim
C56E \\sim C57E \\sim C58E \\sim C59E \\sim C60E \\sim C12F \\sim C13F \\sim
C14F \\sim C15F \\sim C16F \\sim C17F \\sim C23F \\sim C24F \\sim C25F \\sim
C26F \\sim C46F \\sim C51F \\sim C52F \\sim C53F \\sim C54F \\sim C55F \\sim
C56F \\sim C57F \\sim C58F \\sim C59F \\sim C60F \\sim C12G \\sim C13G \\sim
C14G \\sim C15G \\sim C16G \\sim C17G \\sim C23G \\sim C24G \\sim C25G \\sim
C12H \\sim C13H \\sim C14H \\sim C15H \\sim C16H \\sim C17H \\sim N11A \\sim
N21A \\sim N22A \\sim N31A \\sim N41A \\sim N42A \\sim N11B \\sim N21B \\sim
N22B \\sim N31B \\sim N41B \\sim N42B \\sim N11C \\sim N21C \\sim N22C \\sim
N31C \\sim N41C \\sim N42C \\sim N11D \\sim N21D \\sim N22D \\sim N31D \\sim
N41D \\sim N42D \\sim N11E \\sim N21E \\sim N22E \\sim N41E \\sim N42E \\sim
N11F \\sim N21F \\sim N22F \\sim N11G \\sim N22G \\sim N21G \\sim N11H \\sim B1
\\sim B2 \\sim F1 \\sim F2 \\sim F5 \\sim F6 \\sim F7 \\sim F8 \\sim O18A \\sim
O38A \\sim O18B \\sim O19B \\sim O38B \\sim O18C \\sim O38C \\sim O18D \\sim
O38D \\sim O18E \\sim O18F \\sim O18G \\sim O18H \\sim O36: within 1.7A with
sigma of 0.003 and sigma for terminal atoms of 0.006
Uanis(C17B) = Uanis(C18B)
7. Others
 Sof(C18B)=Sof(H18C)=Sof(H18D)=Sof(O19B)=Sof(H19B)=1-FVAR(1)
 Sof(C17B)=Sof(H17C)=Sof(H17D)=Sof(O18B)=Sof(H18B)=FVAR(1)
 Fixed Sof: O36(0.5)
8.a Secondary CH2 refined with riding coordinates:
 C17A(H17A,H17B), C26A(H26A,H26B), C37A(H37A,H37B), C46A(H46A,H46B), C17B(H17C,
 H17D), C18B(H18C,H18D), C26B(H26C,H26D), C37B(H37C,H37D), C46B(H46C,H46D),
 C17C(H17E,H17F), C26C(H26E,H26F), C37C(H37E,H37F), C46C(H46E,H46F), C17D(H17G,
 H17H), C26D(H26G,H26H), C37D(H37G,H37H), C46D(H46G,H46H), C17E(H17I,H17J),
 C26E(H26I,H26J), C46E(H46I,H46J), C17F(H17K,H17L), C26F(H26K,H26L), C46F(H46K,
 H46L), C17G(H17M,H17N), C17H(H17O,H17P)
8.b Aromatic/amide H refined with riding coordinates:
 C12A(H12A), C13A(H13A), C15A(H15A), C24A(H24A), C25A(H25A), C32A(H32A),
 C33A(H33A), C35A(H35A), C44A(H44A), C45A(H45A), C52A(H52A), C53A(H53A),
 C54A(H54A), C58A(H58A), C59A(H59A), C60A(H60A), C12B(H12B), C13B(H13B),
 C15B(H15B), C24B(H24B), C25B(H25B), C32B(H32B), C33B(H33B), C35B(H35B),
 C44B(H44B), C45B(H45B), C52B(H52B), C53B(H53B), C58B(H58B), C59B(H59B),
 C60B(H60B), C12C(H12C), C13C(H13C), C15C(H15C), C24C(H24C), C25C(H25C),
 C32C(H32C), C33C(H33C), C35C(H35C), C44C(H44C), C45C(H45C), C52C(H52C),
 C54C(H54C), C58C(H58C), C59C(H59C), C60C(H60C), C12D(H12D), C13D(H13D),
 C15D(H15D), C24D(H24D), C25D(H25D), C32D(H32D), C33D(H33D), C35D(H35D),
 C44D(H44D), C45D(H45D), C52D(H52D), C53D(H53D), C54D(H54D), C58D(H58D),
 C59D(H59D), C60D(H60D), C12E(H12E), C13E(H13E), C15E(H15E), C24E(H24E),
 C25E(H25E), C44E(H44E), C45E(H45E), C52E(H52E), C53E(H53E), C54E(H54E),
 C58E(H58E), C59E(H59E), C60E(H60E), C12F(H12F), C13F(H13F), C15F(H15F),
 C24F(H24F), C25F(H25F), C52F(H52F), C53F(H53F), C54F(H54F), C58F(H58F),
 C59F(H59F), C60F(H60F), C12G(H12G), C13G(H13G), C15G(H15G), C24G(H24G),
 C25G(H25G), C12H(H12H), C13H(H13H), C15H(H15H)
8.c Fitted pentagon refined as free rotating group:
 N21A(N22A,C23A,C24A,C25A), N41A(N42A,C43A,C44A,C45A), N21B(N22B,C23B,C24B,
 C25B), N41B(N42B,C43B,C44B,C45B), N21C(N22C,C23C,C24C,C25C), N41C(N42C,C43C,
 C44C,C45C), N21D(N22D,C23D,C24D,C25D), N41D(N42D,C43D,C44D,C45D), N21E(N22E,
 C23E,C24E,C25E), N41E(N42E,C43E,C44E,C45E), N21F(N22F,C23F,C24F,C25F),
 N22G(N21G,C23G,C24G,C25G)
8.d Fitted hexagon refined as free rotating group:
 N11A(C12A,C13A,C14A,C15A,C16A), N31A(C32A,C33A,C34A,C35A,C36A), N11B(C12B,
 C13B,C14B,C15B,C16B), N31B(C32B,C33B,C34B,C35B,C36B), N11C(C12C,C13C,C14C,C15C,
 C16C), N31C(C32C,C33C,C34C,C35C,C36C), N11D(C12D,C13D,C14D,C15D,C16D),
 N31D(C32D,C33D,C34D,C35D,C36D), N11E(C12E,C13E,C14E,C15E,C16E), N11F(C12F,C13F,
 C14F,C15F,C16F), N11G(C12G,C13G,C14G,C15G,C16G), N11H(C12H,C13H,C14H,C15H,C16H)
8.e Tetrahedral OH refined with riding coordinates:
 O18A(H18A), O38A(H38A), O18B(H18B), O19B(H19B), O38B(H38B), O18C(H18E),
 O38C(H38C), O18D(H18F), O38D(H38D), O18E(H18G), O18F(H18H), O18G(H18I),
 O18H(H18J)
8.f Naphthalene refined as free rotating group:
 C51A(C52A,C53A,C54A,C55A,C56A,C57A,C58A,C59A,C60A), C51B(C52B,C53B,C54B,C55B,
 C56B,C57B,C58B,C59B,C60B), C51C(C52C,C53C,C54C,C55C,C56C,C57C,C58C,C59C,C60C),
 C51D(C52D,C53D,C54D,C55D,C56D,C57D,C58D,C59D,C60D), C51E(C52E,C53E,C54E,C55E,
 C56E,C57E,C58E,C59E,C60E), C51F(C52F,C53F,C54F,C55F,C56F,C57F,C58F,C59F,C60F)
;
_olex2_submission_special_instructions 'No special instructions were received'

loop_
_space_group_symop_operation_xyz
'x, y, z'
'-y, x-y, z'
'-x+y, -x, z'
'x+2/3, y+1/3, z+1/3'
'-y+2/3, x-y+1/3, z+1/3'
'-x+y+2/3, -x+1/3, z+1/3'
'x+1/3, y+2/3, z+2/3'
'-y+1/3, x-y+2/3, z+2/3'
'-x+y+1/3, -x+2/3, z+2/3'
'-x, -y, -z'
'y, -x+y, -z'
'x-y, x, -z'
'-x+2/3, -y+1/3, -z+1/3'
'y+2/3, -x+y+1/3, -z+1/3'
'x-y+2/3, x+1/3, -z+1/3'
'-x+1/3, -y+2/3, -z+2/3'
'y+1/3, -x+y+2/3, -z+2/3'
'x-y+1/3, x+2/3, -z+2/3'

loop_
_atom_site_label
_atom_site_type_symbol
_atom_site_fract_x
_atom_site_fract_y
_atom_site_fract_z
_atom_site_U_iso_or_equiv
_atom_site_adp_type
_atom_site_occupancy
_atom_site_site_symmetry_order
_atom_site_calc_flag
_atom_site_refinement_flags_posn
_atom_site_refinement_flags_adp
_atom_site_refinement_flags_occupancy
_atom_site_disorder_assembly
_atom_site_disorder_group
Co1 Co 0.10139(5) 0.63664(5) 0.03250(3) 0.1075(8) Uani 1 1 d . . . . .
Co2 Co 0.30532(5) 0.85693(5) 0.04327(4) 0.1071(8) Uani 1 1 d . . . . .
Co3 Co 0.17885(8) 0.78887(6) -0.07447(4) 0.1267(10) Uani 1 1 d . . . . .
Co4 Co 0.23669(7) 0.70534(7) -0.18665(4) 0.1277(10) Uani 1 1 d . . . . .
N11A N 0.0567(3) 0.6134(4) 0.05065(17) 0.159(3) Uani 1 1 d . U . . .
C12A C 0.0368(3) 0.5777(4) 0.05227(19) 0.162(3) Uani 1 1 d G U . . .
H12A H 0.0431 0.5636 0.0456 0.195 Uiso 1 1 calc R . . . .
C13A C 0.0074(3) 0.5630(3) 0.0639(2) 0.165(3) Uani 1 1 d G U . . .
H13A H -0.0060 0.5391 0.0650 0.197 Uiso 1 1 calc R . . . .
C14A C -0.0021(3) 0.5841(3) 0.07387(17) 0.165(3) Uani 1 1 d G U . . .
C15A C 0.0178(3) 0.6198(3) 0.07225(19) 0.161(3) Uani 1 1 d G U . . .
H15A H 0.0115 0.6338 0.0789 0.193 Uiso 1 1 calc R . . . .
C16A C 0.0472(3) 0.6344(3) 0.0606(2) 0.157(3) Uani 1 1 d G U . . .
C17A C -0.0348(5) 0.5658(5) 0.0883(3) 0.172(3) Uani 1 1 d . U . . .
H17A H -0.0557 0.5496 0.0815 0.206 Uiso 1 1 calc R . . . .
H17B H -0.0307 0.5542 0.0991 0.206 Uiso 1 1 calc R . . . .
O18A O -0.0357(4) 0.5947(4) 0.0943(2) 0.186(4) Uani 1 1 d . U . . .
H18A H -0.0390 0.6039 0.0849 0.279 Uiso 1 1 calc R . . . .
N21A N 0.1319(2) 0.7139(3) 0.05203(17) 0.137(2) Uani 1 1 d . U . . .
N22A N 0.1076(3) 0.6780(3) 0.05051(18) 0.140(2) Uani 1 1 d G U . . .
C23A C 0.0768(3) 0.6717(3) 0.0601(2) 0.146(2) Uani 1 1 d G U . . .
C24A C 0.0822(3) 0.7037(4) 0.06761(19) 0.144(2) Uani 1 1 d G U . . .
H24A H 0.0662 0.7069 0.0746 0.173 Uiso 1 1 calc R . . . .
C25A C 0.1162(3) 0.7297(3) 0.06260(19) 0.140(2) Uani 1 1 d G U . . .
H25A H 0.1264 0.7530 0.0657 0.168 Uiso 1 1 calc R . . . .
C26A C 0.1687(4) 0.7266(5) 0.0501(3) 0.132(2) Uani 1 1 d . U . . .
H26A H 0.1799 0.7511 0.0470 0.158 Uiso 1 1 calc R . . . .
H26B H 0.1721 0.7152 0.0390 0.158 Uiso 1 1 calc R . . . .
N31A N 0.3418(2) 0.8788(2) 0.02091(14) 0.118(2) Uani 1 1 d . U . . .
C32A C 0.3655(3) 0.9139(2) 0.01949(14) 0.120(2) Uani 1 1 d G U . . .
H32A H 0.3670 0.9289 0.0294 0.144 Uiso 1 1 calc R . . . .
C33A C 0.3868(2) 0.92676(18) 0.00327(16) 0.122(2) Uani 1 1 d G U . . .
H33A H 0.4027 0.9502 0.0023 0.147 Uiso 1 1 calc R . . . .
C34A C 0.3845(3) 0.9045(2) -0.01152(14) 0.126(2) Uani 1 1 d G U . . .
C35A C 0.3609(3) 0.8693(2) -0.01009(15) 0.123(2) Uani 1 1 d G U . . .
H35A H 0.3593 0.8544 -0.0200 0.147 Uiso 1 1 calc R . . . .
C36A C 0.3395(2) 0.85654(19) 0.00612(17) 0.116(2) Uani 1 1 d G U . . .
C37A C 0.4075(4) 0.9184(4) -0.0299(2) 0.132(3) Uani 1 1 d . U . . .
H37A H 0.4170 0.9036 -0.0329 0.158 Uiso 1 1 calc R . . . .
H37B H 0.3934 0.9175 -0.0409 0.158 Uiso 1 1 calc R . . . .
O38A O 0.4321(3) 0.9492(3) -0.0278(2) 0.156(4) Uani 1 1 d . U . . .
H38A H 0.4442 0.9553 -0.0376 0.235 Uiso 1 1 calc R . . . .
N41A N 0.2666(2) 0.7776(2) 0.02277(14) 0.1124(19) Uani 1 1 d . U . . .
N42A N 0.2898(3) 0.8138(2) 0.02309(14) 0.111(2) Uani 1 1 d G U . . .
C43A C 0.3142(2) 0.8219(2) 0.00786(17) 0.111(2) Uani 1 1 d G U . . .
C44A C 0.3061(3) 0.7907(3) -0.00187(14) 0.112(2) Uani 1 1 d G U . . .
H44A H 0.3179 0.7885 -0.0124 0.134 Uiso 1 1 calc R . . . .
C45A C 0.2767(3) 0.7633(2) 0.00735(16) 0.112(2) Uani 1 1 d G U . . .
H45A H 0.2659 0.7401 0.0039 0.134 Uiso 1 1 calc R . . . .
C46A C 0.2368(4) 0.7578(4) 0.0358(3) 0.116(2) Uani 1 1 d . U . . .
H46A H 0.2194 0.7381 0.0286 0.140 Uiso 1 1 calc R . . . .
H46B H 0.2271 0.7723 0.0390 0.140 Uiso 1 1 calc R . . . .
C51A C 0.1871(2) 0.7219(3) 0.06790(14) 0.129(2) Uani 1 1 d . U . . .
C52A C 0.16394(18) 0.7060(3) 0.08310(17) 0.129(2) Uani 1 1 d G U . . .
H52A H 0.1412 0.7012 0.0819 0.155 Uiso 1 1 calc R . . . .
C53A C 0.1747(2) 0.6973(3) 0.10010(15) 0.131(2) Uani 1 1 d G U . . .
H53A H 0.1592 0.6866 0.1103 0.157 Uiso 1 1 calc R . . . .
C54A C 0.2086(2) 0.7044(3) 0.10189(12) 0.131(2) Uani 1 1 d G U . . .
H54A H 0.2158 0.6986 0.1133 0.157 Uiso 1 1 calc R . . . .
C55A C 0.23178(18) 0.72034(18) 0.08669(11) 0.129(2) Uani 1 1 d G U . . .
C56A C 0.22105(18) 0.72910(18) 0.06969(11) 0.126(2) Uani 1 1 d G U . . .
C57A C 0.2442(2) 0.7450(3) 0.05449(12) 0.123(2) Uani 1 1 d G U . . .
C58A C 0.2782(2) 0.7522(3) 0.05628(15) 0.126(2) Uani 1 1 d G U . . .
H58A H 0.2937 0.7628 0.0461 0.151 Uiso 1 1 calc R . . . .
C59A C 0.28890(18) 0.7434(3) 0.07328(17) 0.128(2) Uani 1 1 d G U . . .
H59A H 0.3116 0.7482 0.0745 0.154 Uiso 1 1 calc R . . . .
C60A C 0.2657(2) 0.7275(3) 0.08848(14) 0.130(2) Uani 1 1 d G U . . .
H60A H 0.2729 0.7216 0.0999 0.156 Uiso 1 1 calc R . . . .
N11B N 0.1349(2) 0.6283(3) 0.05046(15) 0.123(2) Uani 1 1 d . U . . .
C12B C 0.1278(2) 0.6147(3) 0.06920(16) 0.126(2) Uani 1 1 d G U . . .
H12B H 0.1057 0.6057 0.0743 0.152 Uiso 1 1 calc R . . . .
C13B C 0.1538(3) 0.6146(3) 0.08030(13) 0.129(2) Uani 1 1 d G U . . .
H13B H 0.1490 0.6055 0.0928 0.155 Uiso 1 1 calc R . . . .
C14B C 0.1868(2) 0.6281(3) 0.07266(15) 0.1297(18) Uani 1 1 d G U . . .
C15B C 0.1939(2) 0.6417(3) 0.05392(16) 0.124(2) Uani 1 1 d G U . . .
H15B H 0.2161 0.6507 0.0488 0.149 Uiso 1 1 calc R . . . .
C16B C 0.1680(3) 0.6418(3) 0.04282(13) 0.1204(19) Uani 1 1 d G U . . .
C17B C 0.2166(4) 0.6275(4) 0.0851(3) 0.1326(17) Uani 0.422(15) 1 d . U . A 1
H17C H 0.2209 0.6418 0.0966 0.159 Uiso 0.422(15) 1 calc R . . A 1
H17D H 0.2085 0.6041 0.0895 0.159 Uiso 0.422(15) 1 calc R . . A 1
O18B O 0.2449(7) 0.6382(7) 0.0759(4) 0.138(3) Uani 0.422(15) 1 d . U . A 1
H18B H 0.2447 0.6219 0.0703 0.207 Uiso 0.422(15) 1 calc R . . A 1
C18B C 0.2166(4) 0.6275(4) 0.0851(3) 0.1326(17) Uani 0.578(15) 1 d . U . A 2
H18C H 0.2284 0.6188 0.0771 0.159 Uiso 0.578(15) 1 calc R . . A 2
H18D H 0.2332 0.6509 0.0891 0.159 Uiso 0.578(15) 1 calc R . . A 2
O19B O 0.2026(5) 0.6061(5) 0.1022(3) 0.138(3) Uani 0.578(15) 1 d . U . A 2
H19B H 0.1907 0.6120 0.1083 0.207 Uiso 0.578(15) 1 calc R . . A 2
N21B N 0.1605(2) 0.6761(2) -0.00263(13) 0.1108(18) Uani 1 1 d . U . . .
N22B N 0.1484(2) 0.6609(2) 0.01597(15) 0.1123(19) Uani 1 1 d G U . . .
C23B C 0.1746(3) 0.6564(3) 0.02485(13) 0.1146(18) Uani 1 1 d G U . . .
C24B C 0.2029(2) 0.6688(3) 0.01175(18) 0.113(2) Uani 1 1 d G U . . .
H24B H 0.2235 0.6690 0.0139 0.136 Uiso 1 1 calc R . . . .
C25B C 0.1942(2) 0.6810(3) -0.00524(14) 0.112(2) Uani 1 1 d G U . . .
H25B H 0.2081 0.6905 -0.0162 0.134 Uiso 1 1 calc R . . . .
C26B C 0.1436(4) 0.6886(4) -0.0147(2) 0.1095(19) Uani 1 1 d . U . . .
H26C H 0.1608 0.7093 -0.0214 0.131 Uiso 1 1 calc R . . . .
H26D H 0.1297 0.6949 -0.0067 0.131 Uiso 1 1 calc R . . . .
N31B N 0.1531(3) 0.8094(3) -0.09242(17) 0.144(2) Uani 1 1 d . U . . .
C32B C 0.1622(3) 0.8226(3) -0.11120(18) 0.149(2) Uani 1 1 d G U . . .
H32B H 0.1802 0.8220 -0.1176 0.178 Uiso 1 1 calc R . . . .
C33B C 0.1443(3) 0.8366(3) -0.12040(14) 0.151(2) Uani 1 1 d G U . . .
H33B H 0.1504 0.8454 -0.1330 0.182 Uiso 1 1 calc R . . . .
C34B C 0.1174(3) 0.8375(3) -0.11082(16) 0.151(2) Uani 1 1 d G U . . .
C35B C 0.1083(3) 0.8243(3) -0.09204(17) 0.145(2) Uani 1 1 d G U . . .
H35B H 0.0903 0.8249 -0.0856 0.173 Uiso 1 1 calc R . . . .
C36B C 0.1262(3) 0.8103(3) -0.08285(14) 0.140(2) Uani 1 1 d G U . . .
C37B C 0.0959(5) 0.8512(5) -0.1214(3) 0.156(3) Uani 1 1 d . U . . .
H37C H 0.1084 0.8763 -0.1207 0.188 Uiso 1 1 calc R . . . .
H37D H 0.0940 0.8449 -0.1350 0.188 Uiso 1 1 calc R . . . .
O38B O 0.0654(4) 0.8400(4) -0.1146(2) 0.171(3) Uani 1 1 d . U . . .
H38B H 0.0557 0.8484 -0.1208 0.256 Uiso 1 1 calc R . . . .
N41B N 0.1171(3) 0.7591(3) -0.04011(14) 0.1206(18) Uani 1 1 d . U . . .
N42B N 0.1329(3) 0.7747(3) -0.05810(15) 0.1256(19) Uani 1 1 d G U . . .
C43B C 0.1184(3) 0.7949(3) -0.06454(15) 0.129(2) Uani 1 1 d G U . . .
C44B C 0.0936(3) 0.7918(3) -0.05053(18) 0.126(2) Uani 1 1 d G U . . .
H44B H 0.0802 0.8023 -0.0511 0.152 Uiso 1 1 calc R . . . .
C45B C 0.0928(3) 0.7697(3) -0.03543(15) 0.123(2) Uani 1 1 d G U . . .
H45B H 0.0788 0.7632 -0.0244 0.147 Uiso 1 1 calc R . . . .
C46B C 0.1194(5) 0.7306(4) -0.0340(3) 0.1161(19) Uani 1 1 d . U . . .
H46C H 0.1139 0.7273 -0.0202 0.139 Uiso 1 1 calc R . . . .
H46D H 0.1434 0.7365 -0.0352 0.139 Uiso 1 1 calc R . . . .
C51B C 0.1194(2) 0.6608(2) -0.03054(12) 0.1106(18) Uani 1 1 d . U . . .
C52B C 0.1192(2) 0.6297(2) -0.02939(13) 0.112(2) Uani 1 1 d G U . . .
H52B H 0.1343 0.6275 -0.0210 0.134 Uiso 1 1 calc R . . . .
C53B C 0.0964(3) 0.6018(2) -0.04078(14) 0.113(2) Uani 1 1 d G U . . .
H53B H 0.0962 0.5810 -0.0400 0.135 Uiso 1 1 calc R . . . .
C54B C 0.0738(2) 0.60512(16) -0.05331(13) 0.113(2) Uani 1 1 d G U . . .
C55B C 0.07399(17) 0.63628(15) -0.05446(10) 0.1147(19) Uani 1 1 d G U . . .
C56B C 0.09683(17) 0.66414(15) -0.04307(10) 0.1125(18) Uani 1 1 d G U . . .
C57B C 0.0971(2) 0.69530(16) -0.04422(14) 0.1163(18) Uani 1 1 d G U . . .
C58B C 0.0745(3) 0.6986(2) -0.05675(15) 0.118(2) Uani 1 1 d G U . . .
H58B H 0.0746 0.7195 -0.0575 0.142 Uiso 1 1 calc R . . . .
C59B C 0.0516(2) 0.6707(2) -0.06814(14) 0.119(2) Uani 1 1 d G U . . .
H59B H 0.0365 0.6730 -0.0765 0.143 Uiso 1 1 calc R . . . .
C60B C 0.0514(2) 0.6396(2) -0.06699(12) 0.118(2) Uani 1 1 d G U . . .
H60B H 0.0361 0.6210 -0.0746 0.141 Uiso 1 1 calc R . . . .
N11C N 0.3196(3) 0.9031(2) 0.06179(15) 0.131(2) Uani 1 1 d . U . . .
C12C C 0.3443(3) 0.9150(3) 0.07648(18) 0.136(2) Uani 1 1 d G U . . .
H12C H 0.3606 0.9079 0.0769 0.163 Uiso 1 1 calc R . . . .
C13C C 0.3447(3) 0.9374(3) 0.09060(15) 0.141(2) Uani 1 1 d G U . . .
H13C H 0.3612 0.9454 0.1004 0.169 Uiso 1 1 calc R . . . .
C14C C 0.3203(3) 0.9481(3) 0.09003(15) 0.143(2) Uani 1 1 d G U . . .
C15C C 0.2956(3) 0.9362(3) 0.07535(18) 0.135(2) Uani 1 1 d G U . . .
H15C H 0.2793 0.9433 0.0750 0.162 Uiso 1 1 calc R . . . .
C16C C 0.2952(3) 0.9137(3) 0.06123(15) 0.129(2) Uani 1 1 d G U . . .
C17C C 0.3225(5) 0.9754(5) 0.1053(3) 0.152(3) Uani 1 1 d . U . . .
H17E H 0.3220 0.9674 0.1185 0.182 Uiso 1 1 calc R . . . .
H17F H 0.3436 0.9973 0.1035 0.182 Uiso 1 1 calc R . . . .
O18C O 0.2964(4) 0.9787(4) 0.1021(2) 0.167(3) Uani 1 1 d . U . . .
H18E H 0.2996 0.9901 0.0922 0.251 Uiso 1 1 calc R . . . .
N21C N 0.2519(3) 0.8716(2) 0.01666(13) 0.1138(19) Uani 1 1 d . U . . .
N22C N 0.2769(2) 0.8803(3) 0.03157(16) 0.117(2) Uani 1 1 d G U . . .
C23C C 0.2731(3) 0.9023(3) 0.04507(14) 0.120(2) Uani 1 1 d G U . . .
C24C C 0.2457(3) 0.9072(3) 0.03850(17) 0.118(2) Uani 1 1 d G U . . .
H24C H 0.2378 0.9204 0.0446 0.141 Uiso 1 1 calc R . . . .
C25C C 0.2326(2) 0.8882(3) 0.02094(16) 0.115(2) Uani 1 1 d G U . . .
H25C H 0.2146 0.8869 0.0135 0.138 Uiso 1 1 calc R . . . .
C26C C 0.2529(4) 0.8569(4) -0.0013(2) 0.113(2) Uani 1 1 d . U . . .
H26E H 0.2302 0.8467 -0.0072 0.136 Uiso 1 1 calc R . . . .
H26F H 0.2577 0.8384 0.0012 0.136 Uiso 1 1 calc R . . . .
N31C N 0.1566(2) 0.73787(18) -0.08639(14) 0.110(2) Uani 1 1 d . U . . .
C32C C 0.1294(3) 0.7230(2) -0.09956(14) 0.112(2) Uani 1 1 d G U . . .
H32C H 0.1209 0.7363 -0.1050 0.134 Uiso 1 1 calc R . . . .
C33C C 0.1149(2) 0.6884(2) -0.10454(14) 0.112(2) Uani 1 1 d G U . . .
H33C H 0.0967 0.6785 -0.1134 0.134 Uiso 1 1 calc R . . . .
C34C C 0.1277(2) 0.66857(18) -0.09635(14) 0.111(2) Uani 1 1 d G U . . .
C35C C 0.1549(2) 0.6834(2) -0.08317(14) 0.108(2) Uani 1 1 d G U . . .
H35C H 0.1634 0.6701 -0.0777 0.129 Uiso 1 1 calc R . . . .
C36C C 0.1694(2) 0.7180(2) -0.07819(13) 0.1069(19) Uani 1 1 d G U . . .
C37C C 0.1108(4) 0.6302(3) -0.1008(2) 0.115(2) Uani 1 1 d . U . . .
H37E H 0.1285 0.6238 -0.1021 0.138 Uiso 1 1 calc R . . . .
H37F H 0.0958 0.6171 -0.0901 0.138 Uiso 1 1 calc R . . . .
O38C O 0.0910(3) 0.6219(3) -0.11853(18) 0.133(3) Uani 1 1 d . U . . .
H38C H 0.0830 0.6014 -0.1210 0.199 Uiso 1 1 calc R . . . .
N41C N 0.2289(2) 0.77628(19) -0.04257(13) 0.1018(17) Uani 1 1 d . U . . .
N42C N 0.2026(2) 0.7667(2) -0.05679(14) 0.1018(18) Uani 1 1 d G U . . .
C43C C 0.1944(2) 0.7339(2) -0.06432(14) 0.1020(18) Uani 1 1 d G U . . .
C44C C 0.2156(3) 0.7232(2) -0.05475(16) 0.1007(19) Uani 1 1 d G U . . .
H44C H 0.2155 0.7026 -0.0569 0.121 Uiso 1 1 calc R . . . .
C45C C 0.2370(2) 0.7494(3) -0.04131(14) 0.1012(19) Uani 1 1 d G U . . .
H45C H 0.2533 0.7490 -0.0331 0.121 Uiso 1 1 calc R . . . .
C46C C 0.2425(4) 0.8060(4) -0.0316(2) 0.108(2) Uani 1 1 d . U . . .
H46E H 0.2483 0.8008 -0.0189 0.129 Uiso 1 1 calc R . . . .
H46F H 0.2242 0.8114 -0.0296 0.129 Uiso 1 1 calc R . . . .
C51C C 0.2797(2) 0.8822(2) -0.01610(12) 0.116(2) Uani 1 1 d . U . . .
C52C C 0.2958(3) 0.9164(2) -0.00993(12) 0.117(2) Uani 1 1 d G U . . .
H52C H 0.2884 0.9221 0.0014 0.141 Uiso 1 1 calc R . . . .
C53C C 0.3227(3) 0.94192(17) -0.02073(14) 0.119(2) Uani 1 1 d G U . . .
C54C C 0.3337(2) 0.93331(15) -0.03770(13) 0.124(2) Uani 1 1 d G U . . .
H54C H 0.3517 0.9504 -0.0449 0.148 Uiso 1 1 calc R . . . .
C55C C 0.31766(17) 0.89913(15) -0.04387(10) 0.125(2) Uani 1 1 d G U . . .
C56C C 0.29068(17) 0.87357(15) -0.03307(10) 0.119(2) Uani 1 1 d G U . . .
C57C C 0.2747(2) 0.83939(15) -0.03924(13) 0.118(2) Uani 1 1 d G U . . .
C58C C 0.2856(3) 0.83078(18) -0.05621(14) 0.126(2) Uani 1 1 d G U . . .
H58C H 0.2749 0.8079 -0.0603 0.151 Uiso 1 1 calc R . . . .
C59C C 0.3126(3) 0.8563(2) -0.06701(12) 0.131(3) Uani 1 1 d G U . . .
H59C H 0.3199 0.8506 -0.0784 0.157 Uiso 1 1 calc R . . . .
C60C C 0.3286(2) 0.8905(2) -0.06084(12) 0.130(2) Uani 1 1 d G U . . .
H60C H 0.3467 0.9076 -0.0681 0.156 Uiso 1 1 calc R . . . .
N11D N 0.2041(3) 0.8398(2) -0.0621(2) 0.159(3) Uani 1 1 d . U . . .
C12D C 0.1944(3) 0.8495(3) -0.04502(19) 0.158(3) Uani 1 1 d G U . . .
H12D H 0.1772 0.8329 -0.0372 0.189 Uiso 1 1 calc R . . . .
C13D C 0.2105(4) 0.8842(3) -0.03969(16) 0.159(3) Uani 1 1 d G U . . .
H13D H 0.2040 0.8907 -0.0283 0.191 Uiso 1 1 calc R . . . .
C14D C 0.2363(3) 0.9091(2) -0.05141(18) 0.161(3) Uani 1 1 d G U . . .
C15D C 0.2460(3) 0.8994(3) -0.06845(18) 0.162(3) Uani 1 1 d G U . . .
H15D H 0.2633 0.9160 -0.0763 0.195 Uiso 1 1 calc R . . . .
C16D C 0.2299(4) 0.8648(3) -0.07378(17) 0.161(2) Uani 1 1 d G U . . .
C17D C 0.2535(5) 0.9486(4) -0.0458(3) 0.165(3) Uani 1 1 d . U . . .
H17G H 0.2488 0.9615 -0.0554 0.197 Uiso 1 1 calc R . . . .
H17H H 0.2783 0.9591 -0.0440 0.197 Uiso 1 1 calc R . . . .
O18D O 0.2325(5) 0.9451(5) -0.0242(3) 0.238(8) Uani 1 1 d . U . . .
H18F H 0.2398 0.9643 -0.0195 0.356 Uiso 1 1 calc R . . . .
N21D N 0.2362(4) 0.8110(3) -0.11065(19) 0.160(2) Uani 1 1 d . U . . .
N22D N 0.2218(3) 0.8162(3) -0.09341(19) 0.160(2) Uani 1 1 d G U . . .
C23D C 0.2383(4) 0.8523(4) -0.0899(2) 0.163(2) Uani 1 1 d G U . . .
C24D C 0.2628(4) 0.8694(2) -0.1050(2) 0.165(3) Uani 1 1 d G U . . .
H24D H 0.2772 0.8931 -0.1062 0.198 Uiso 1 1 calc R . . . .
C25D C 0.2615(4) 0.8438(4) -0.11779(19) 0.164(3) Uani 1 1 d G U . . .
H25D H 0.2749 0.8479 -0.1289 0.197 Uiso 1 1 calc R . . . .
C26D C 0.2268(6) 0.7769(5) -0.1176(3) 0.156(2) Uani 1 1 d . U . . .
H26G H 0.2030 0.7617 -0.1137 0.187 Uiso 1 1 calc R . . . .
H26H H 0.2270 0.7780 -0.1317 0.187 Uiso 1 1 calc R . . . .
N31D N 0.2062(4) 0.6553(3) -0.20099(19) 0.155(3) Uani 1 1 d . U . . .
C32D C 0.2187(3) 0.6454(3) -0.2168(2) 0.157(3) Uani 1 1 d G U . . .
H32D H 0.2416 0.6590 -0.2207 0.189 Uiso 1 1 calc R . . . .
C33D C 0.1970(4) 0.6152(4) -0.22690(17) 0.162(3) Uani 1 1 d G U . . .
H33D H 0.2053 0.6086 -0.2375 0.194 Uiso 1 1 calc R . . . .
C34D C 0.1628(3) 0.5949(3) -0.22114(18) 0.166(3) Uani 1 1 d G U . . .
C35D C 0.1503(3) 0.6047(3) -0.2053(2) 0.163(3) Uani 1 1 d G U . . .
H35D H 0.1274 0.5911 -0.2014 0.195 Uiso 1 1 calc R . . . .
C36D C 0.1720(4) 0.6349(4) -0.19523(17) 0.157(2) Uani 1 1 d G U . . .
C37D C 0.1390(5) 0.5608(5) -0.2326(3) 0.177(3) Uani 1 1 d . U . . .
H37G H 0.1355 0.5658 -0.2459 0.212 Uiso 1 1 calc R . . . .
H37H H 0.1490 0.5459 -0.2329 0.212 Uiso 1 1 calc R . . . .
O38D O 0.1116(5) 0.5473(4) -0.2235(2) 0.205(5) Uani 1 1 d . U . . .
H38D H 0.0977 0.5292 -0.2288 0.308 Uiso 1 1 calc R . . . .
N41D N 0.1740(4) 0.6862(3) -0.15461(18) 0.153(2) Uani 1 1 d . U . . .
N42D N 0.1906(3) 0.6787(4) -0.1699(2) 0.152(2) Uani 1 1 d G U . . .
C43D C 0.1649(5) 0.6497(4) -0.18036(18) 0.155(2) Uani 1 1 d G U . . .
C44D C 0.1325(3) 0.6394(3) -0.1715(2) 0.155(3) Uani 1 1 d G U . . .
H44D H 0.1113 0.6211 -0.1754 0.185 Uiso 1 1 calc R . . . .
C45D C 0.1381(4) 0.6619(4) -0.1556(2) 0.154(3) Uani 1 1 d G U . . .
H45D H 0.1212 0.6609 -0.1472 0.185 Uiso 1 1 calc R . . . .
C46D C 0.1904(6) 0.7102(5) -0.1414(3) 0.152(2) Uani 1 1 d . U . . .
H46G H 0.1744 0.7173 -0.1367 0.182 Uiso 1 1 calc R . . . .
H46H H 0.2089 0.7300 -0.1480 0.182 Uiso 1 1 calc R . . . .
C51D C 0.2457(3) 0.7599(2) -0.11221(16) 0.153(2) Uani 1 1 d . U . . .
C52D C 0.2733(3) 0.7828(2) -0.10072(18) 0.153(2) Uani 1 1 d G U . . .
H52D H 0.2810 0.8064 -0.1012 0.183 Uiso 1 1 calc R . . . .
C53D C 0.2895(3) 0.7706(3) -0.08845(16) 0.151(3) Uani 1 1 d G U . . .
H53D H 0.3080 0.7859 -0.0808 0.182 Uiso 1 1 calc R . . . .
C54D C 0.2781(3) 0.7354(3) -0.08768(14) 0.148(2) Uani 1 1 d G U . . .
H54D H 0.2890 0.7272 -0.0795 0.178 Uiso 1 1 calc R . . . .
C55D C 0.2505(2) 0.7125(2) -0.09917(11) 0.147(2) Uani 1 1 d G U . . .
C56D C 0.2343(2) 0.7248(2) -0.11143(12) 0.148(2) Uani 1 1 d G U . . .
C57D C 0.2066(3) 0.7018(3) -0.12292(14) 0.147(2) Uani 1 1 d G U . . .
C58D C 0.1952(3) 0.6667(3) -0.12215(16) 0.146(2) Uani 1 1 d G U . . .
H58D H 0.1767 0.6514 -0.1298 0.175 Uiso 1 1 calc R . . . .
C59D C 0.2114(3) 0.6544(2) -0.10988(17) 0.144(2) Uani 1 1 d G U . . .
H59D H 0.2038 0.6309 -0.1094 0.173 Uiso 1 1 calc R . . . .
C60D C 0.2391(3) 0.6773(2) -0.09839(15) 0.145(2) Uani 1 1 d G U . . .
H60D H 0.2499 0.6691 -0.0902 0.174 Uiso 1 1 calc R . . . .
N11E N 0.0692(2) 0.6444(2) 0.01219(13) 0.1050(19) Uani 1 1 d . U . . .
C12E C 0.0664(2) 0.6739(2) 0.01019(14) 0.104(2) Uani 1 1 d G U . . .
H12E H 0.0805 0.6935 0.0175 0.125 Uiso 1 1 calc R . . . .
C13E C 0.0426(2) 0.67409(19) -0.00275(15) 0.103(2) Uani 1 1 d G U . . .
H13E H 0.0407 0.6938 -0.0041 0.124 Uiso 1 1 calc R . . . .
C14E C 0.0215(2) 0.6448(2) -0.01369(14) 0.1062(19) Uani 1 1 d G U . . .
C15E C 0.0242(2) 0.6153(2) -0.01169(15) 0.1067(19) Uani 1 1 d G U . . .
H15E H 0.0101 0.5957 -0.0190 0.128 Uiso 1 1 calc R . . . .
C16E C 0.0481(2) 0.61515(19) 0.00125(15) 0.1067(18) Uani 1 1 d G U . . .
C17E C -0.0052(4) 0.6448(3) -0.0275(2) 0.111(2) Uani 1 1 d . U . . .
H17I H -0.0017 0.6378 -0.0403 0.133 Uiso 1 1 calc R . . . .
H17J H -0.0279 0.6274 -0.0231 0.133 Uiso 1 1 calc R . . . .
O18E O -0.0050(3) 0.6771(3) -0.02965(19) 0.126(3) Uani 1 1 d . U . . .
H18G H -0.0062 0.6844 -0.0189 0.189 Uiso 1 1 calc R . . . .
N21E N 0.0762(2) 0.5576(2) 0.01702(16) 0.1206(18) Uani 1 1 d . U . . .
N22E N 0.0785(2) 0.59043(19) 0.01609(16) 0.1163(19) Uani 1 1 d G U . . .
C23E C 0.0520(3) 0.5876(2) 0.00352(18) 0.1122(18) Uani 1 1 d G U . . .
C24E C 0.0333(3) 0.5530(3) -0.00332(17) 0.116(2) Uani 1 1 d G U . . .
H24E H 0.0145 0.5441 -0.0118 0.139 Uiso 1 1 calc R . . . .
C25E C 0.0482(3) 0.53448(19) 0.00502(18) 0.119(2) Uani 1 1 d G U . . .
H25E H 0.0410 0.5113 0.0030 0.143 Uiso 1 1 calc R . . . .
C26E C 0.1022(4) 0.5523(4) 0.0253(3) 0.1254(19) Uani 1 1 d . U . . .
H26I H 0.0912 0.5285 0.0297 0.150 Uiso 1 1 calc R . . . .
H26J H 0.1108 0.5668 0.0368 0.150 Uiso 1 1 calc R . . . .
N41E N 0.1501(3) 0.5163(3) 0.06584(18) 0.136(2) Uani 1 1 d . U . . .
N42E N 0.1586(3) 0.4901(3) 0.06250(17) 0.136(2) Uani 1 1 d G U . . .
C43E C 0.1712(3) 0.4842(3) 0.0803(2) 0.137(3) Uani 1 1 d G U . . .
C44E C 0.1704(3) 0.5068(3) 0.09456(16) 0.140(3) Uani 1 1 d G U . . .
H44E H 0.1772 0.5083 0.1075 0.167 Uiso 1 1 calc R . . . .
C45E C 0.1573(3) 0.5266(3) 0.08565(19) 0.138(2) Uani 1 1 d G U . . .
H45E H 0.1541 0.5433 0.0917 0.166 Uiso 1 1 calc R . . . .
C46E C 0.1408(4) 0.5311(4) 0.0509(3) 0.134(2) Uani 1 1 d . U . . .
H46I H 0.1266 0.5397 0.0565 0.160 Uiso 1 1 calc R . . . .
H46J H 0.1264 0.5130 0.0418 0.160 Uiso 1 1 calc R . . . .
C51E C 0.13421(16) 0.5592(2) 0.01264(15) 0.128(2) Uani 1 1 d . U . . .
C52E C 0.1311(2) 0.5673(2) -0.00653(16) 0.128(2) Uani 1 1 d G U . . .
H52E H 0.1095 0.5611 -0.0116 0.153 Uiso 1 1 calc R . . . .
C53E C 0.1604(3) 0.5848(2) -0.01811(13) 0.128(2) Uani 1 1 d G U . . .
H53E H 0.1584 0.5903 -0.0309 0.154 Uiso 1 1 calc R . . . .
C54E C 0.1927(2) 0.5941(2) -0.01053(12) 0.129(2) Uani 1 1 d G U . . .
H54E H 0.2123 0.6058 -0.0183 0.154 Uiso 1 1 calc R . . . .
C55E C 0.19581(16) 0.58596(15) 0.00864(12) 0.127(2) Uani 1 1 d G U . . .
C56E C 0.16654(16) 0.56850(15) 0.02023(12) 0.129(2) Uani 1 1 d G U . . .
C57E C 0.1696(2) 0.5603(2) 0.03940(12) 0.131(2) Uani 1 1 d G U . . .
C58E C 0.2019(3) 0.5697(2) 0.04698(13) 0.130(2) Uani 1 1 d G U . . .
H58E H 0.2040 0.5642 0.0598 0.156 Uiso 1 1 calc R . . . .
C59E C 0.2312(2) 0.5871(2) 0.03540(16) 0.129(2) Uani 1 1 d G U . . .
H59E H 0.2528 0.5933 0.0405 0.155 Uiso 1 1 calc R . . . .
C60E C 0.22814(16) 0.5953(2) 0.01623(15) 0.126(2) Uani 1 1 d G U . . .
H60E H 0.2477 0.6069 0.0085 0.152 Uiso 1 1 calc R . . . .
N11F N 0.2636(3) 0.7505(2) -0.17023(15) 0.120(2) Uani 1 1 d . U . . .
C12F C 0.2655(3) 0.7817(3) -0.17475(14) 0.123(2) Uani 1 1 d G U . . .
H12F H 0.2518 0.7827 -0.1846 0.147 Uiso 1 1 calc R . . . .
C13F C 0.2879(3) 0.8114(2) -0.16447(16) 0.126(2) Uani 1 1 d G U . . .
H13F H 0.2891 0.8323 -0.1675 0.151 Uiso 1 1 calc R . . . .
C14F C 0.3083(3) 0.8099(2) -0.14968(16) 0.127(2) Uani 1 1 d G U . . .
C15F C 0.3064(3) 0.7787(3) -0.14516(15) 0.122(2) Uani 1 1 d G U . . .
H15F H 0.3201 0.7777 -0.1353 0.147 Uiso 1 1 calc R . . . .
C16F C 0.2841(3) 0.7490(2) -0.15544(16) 0.1180(19) Uani 1 1 d G U . . .
C17F C 0.3321(4) 0.8423(4) -0.1377(3) 0.136(3) Uani 1 1 d . U . . .
H17K H 0.3246 0.8390 -0.1242 0.163 Uiso 1 1 calc R . . . .
H17L H 0.3557 0.8468 -0.1381 0.163 Uiso 1 1 calc R . . . .
O18F O 0.3301(3) 0.8694(3) -0.1456(2) 0.153(3) Uani 1 1 d . U . . .
H18H H 0.3424 0.8870 -0.1394 0.230 Uiso 1 1 calc R . . . .
N21F N 0.2702(2) 0.6641(2) -0.16256(14) 0.1090(18) Uani 1 1 d . U . . .
N22F N 0.2684(3) 0.6938(3) -0.16792(14) 0.1115(19) Uani 1 1 d G U . . .
C23F C 0.2847(3) 0.7190(2) -0.15308(17) 0.1130(18) Uani 1 1 d G U . . .
C24F C 0.2967(3) 0.7048(3) -0.13856(14) 0.110(2) Uani 1 1 d G U . . .
H24F H 0.3083 0.7159 -0.1272 0.132 Uiso 1 1 calc R . . . .
C25F C 0.2877(3) 0.6709(3) -0.14442(14) 0.109(2) Uani 1 1 d G U . . .
H25F H 0.2925 0.6558 -0.1376 0.131 Uiso 1 1 calc R . . . .
C26F C 0.2581(4) 0.6344(4) -0.1748(3) 0.110(2) Uani 1 1 d . U . . .
H26K H 0.2743 0.6260 -0.1740 0.132 Uiso 1 1 calc R . . . .
H26L H 0.2582 0.6415 -0.1882 0.132 Uiso 1 1 calc R . . . .
C46F C 0.2553(4) 0.5842(4) -0.2028(3) 0.122(3) Uani 1 1 d . U . . .
H46K H 0.2608 0.6065 -0.2080 0.146 Uiso 1 1 calc R . . . .
H46L H 0.2699 0.5885 -0.1914 0.146 Uiso 1 1 calc R . . . .
C51F C 0.22085(18) 0.60361(18) -0.16999(13) 0.115(2) Uani 1 1 d . U . . .
C52F C 0.2052(2) 0.6116(2) -0.15496(13) 0.116(2) Uani 1 1 d G U . . .
H52F H 0.2179 0.6316 -0.1477 0.139 Uiso 1 1 calc R . . . .
C53F C 0.1704(2) 0.5896(2) -0.15079(12) 0.118(2) Uani 1 1 d G U . . .
H53F H 0.1599 0.5950 -0.1407 0.141 Uiso 1 1 calc R . . . .
C54F C 0.15138(19) 0.5597(2) -0.16165(13) 0.120(2) Uani 1 1 d G U . . .
H54F H 0.1281 0.5450 -0.1589 0.144 Uiso 1 1 calc R . . . .
C55F C 0.16706(15) 0.55172(16) -0.17668(10) 0.121(2) Uani 1 1 d G U . . .
C56F C 0.20179(16) 0.57368(16) -0.18085(10) 0.119(2) Uani 1 1 d G U . . .
C57F C 0.2175(2) 0.5657(2) -0.19588(13) 0.122(2) Uani 1 1 d G U . . .
C58F C 0.1984(3) 0.5358(2) -0.20675(12) 0.124(2) Uani 1 1 d G U . . .
H58F H 0.2089 0.5304 -0.2168 0.149 Uiso 1 1 calc R . . . .
C59F C 0.1637(3) 0.5138(2) -0.20258(13) 0.126(3) Uani 1 1 d G U . . .
H59F H 0.1509 0.4938 -0.2098 0.151 Uiso 1 1 calc R . . . .
C60F C 0.14800(19) 0.52179(19) -0.18755(14) 0.124(2) Uani 1 1 d G U . . .
H60F H 0.1248 0.5071 -0.1848 0.149 Uiso 1 1 calc R . . . .
N11G N 0.2086(3) 0.7218(4) -0.20673(16) 0.160(3) Uani 1 1 d . U . . .
C12G C 0.1797(3) 0.7247(4) -0.20241(14) 0.162(3) Uani 1 1 d G U . . .
H12G H 0.1721 0.7226 -0.1896 0.195 Uiso 1 1 calc R . . . .
C13G C 0.1622(3) 0.7307(4) -0.21724(18) 0.165(3) Uani 1 1 d G U . . .
H13G H 0.1429 0.7327 -0.2144 0.198 Uiso 1 1 calc R . . . .
C14G C 0.1736(3) 0.7339(4) -0.23639(15) 0.166(3) Uani 1 1 d G U . . .
C15G C 0.2024(3) 0.7311(4) -0.24071(14) 0.163(3) Uani 1 1 d G U . . .
H15G H 0.2100 0.7332 -0.2535 0.196 Uiso 1 1 calc R . . . .
C16G C 0.2199(3) 0.7250(4) -0.22587(18) 0.158(2) Uani 1 1 d G U . . .
C17G C 0.1546(5) 0.7417(6) -0.2526(3) 0.170(3) Uani 1 1 d . U . . .
H17M H 0.1301 0.7248 -0.2521 0.204 Uiso 1 1 calc R . . . .
H17N H 0.1573 0.7644 -0.2506 0.204 Uiso 1 1 calc R . . . .
O18G O 0.1672(4) 0.7405(4) -0.2703(2) 0.188(4) Uani 1 1 d . U . . .
H18I H 0.1577 0.7457 -0.2787 0.282 Uiso 1 1 calc R . . . .
N22G N 0.3032(3) 0.7356(3) -0.21652(16) 0.151(3) Uani 1 1 d . U . . .
N21G N 0.2702(3) 0.7291(4) -0.21044(15) 0.151(3) Uani 1 1 d G U . . .
C23G C 0.2513(3) 0.7282(4) -0.2273(2) 0.154(2) Uani 1 1 d G U . . .
C24G C 0.2727(4) 0.7340(4) -0.24380(15) 0.152(3) Uani 1 1 d G U . . .
H24G H 0.2668 0.7348 -0.2567 0.183 Uiso 1 1 calc R . . . .
C25G C 0.3048(3) 0.7386(4) -0.23714(17) 0.151(3) Uani 1 1 d G U . . .
H25G H 0.3236 0.7429 -0.2449 0.181 Uiso 1 1 calc R . . . .
N11H N 0.2673(3) 0.8301(3) 0.06539(17) 0.141(3) Uani 1 1 d . U . . .
C12H C 0.2335(3) 0.8237(3) 0.06501(17) 0.141(3) Uani 1 1 d G U . . .
H12H H 0.2252 0.8294 0.0540 0.169 Uiso 1 1 calc R . . . .
C13H C 0.2121(2) 0.8089(3) 0.0811(2) 0.143(3) Uani 1 1 d G U . . .
H13H H 0.1895 0.8047 0.0808 0.172 Uiso 1 1 calc R . . . .
C14H C 0.2245(3) 0.8004(3) 0.09749(17) 0.147(3) Uani 1 1 d G U . . .
C15H C 0.2583(4) 0.8067(3) 0.09787(17) 0.146(3) Uani 1 1 d G U . . .
H15H H 0.2666 0.8011 0.1089 0.175 Uiso 1 1 calc R . . . .
C16H C 0.2796(2) 0.8216(3) 0.0818(2) 0.143(3) Uani 1 1 d G U . . .
C17H C 0.2036(5) 0.7880(5) 0.1156(3) 0.155(3) Uani 1 1 d . U . . .
H17O H 0.2136 0.8063 0.1252 0.186 Uiso 1 1 calc R . . . .
H17P H 0.2053 0.7687 0.1207 0.186 Uiso 1 1 calc R . . . .
O18H O 0.1665(4) 0.7771(4) 0.1132(2) 0.172(4) Uani 1 1 d . U . . .
H18J H 0.1563 0.7688 0.1235 0.258 Uiso 1 1 calc R . . . .
B1 B 0.3333 0.6667 -0.2087(3) 0.119(3) Uani 1 3 d S TU P . .
F1 F 0.3333 0.6667 -0.1880(2) 0.121(3) Uani 1 3 d S TU P . .
F2 F 0.3043(2) 0.6683(2) -0.21547(13) 0.118(3) Uani 1 1 d . U . . .
B2 B 0.1748(3) 0.7760(3) 0.00727(19) 0.117(2) Uani 1 1 d . U . . .
F5 F 0.1420(2) 0.7495(2) 0.01220(13) 0.119(2) Uani 1 1 d . U . . .
F6 F 0.1904(2) 0.79714(19) 0.02319(13) 0.115(2) Uani 1 1 d . U . . .
F7 F 0.1943(2) 0.7612(2) 0.00084(13) 0.118(2) Uani 1 1 d . U . . .
F8 F 0.1716(2) 0.7953(2) -0.00767(13) 0.119(2) Uani 1 1 d . U . . .
O36 O 0.2743(8) 0.9826(8) 0.0001(5) 0.180(11) Uiso 0.5 1 d . U . . .

loop_
_atom_site_aniso_label
_atom_site_aniso_U_11
_atom_site_aniso_U_22
_atom_site_aniso_U_33
_atom_site_aniso_U_23
_atom_site_aniso_U_13
_atom_site_aniso_U_12
Co1 0.0707(13) 0.0970(15) 0.1173(17) 0.0371(13) 0.0036(12) 0.0138(11)
Co2 0.0826(14) 0.0892(14) 0.144(2) 0.0031(13) 0.0257(13) 0.0390(12)
Co3 0.191(3) 0.1087(17) 0.1150(18) 0.0353(14) 0.0414(17) 0.1006(18)
Co4 0.159(2) 0.161(2) 0.1075(17) 0.0449(16) 0.0165(16) 0.113(2)
N11A 0.118(4) 0.178(5) 0.141(5) 0.016(5) 0.011(4) 0.044(4)
C12A 0.120(5) 0.179(5) 0.143(5) 0.017(5) 0.009(4) 0.041(4)
C13A 0.121(5) 0.183(5) 0.144(5) 0.017(5) 0.009(4) 0.041(4)
C14A 0.121(4) 0.185(5) 0.145(5) 0.017(5) 0.010(4) 0.043(4)
C15A 0.117(4) 0.183(5) 0.143(5) 0.019(5) 0.011(4) 0.045(4)
C16A 0.115(4) 0.178(5) 0.140(4) 0.018(4) 0.011(3) 0.046(4)
C17A 0.128(5) 0.189(6) 0.149(5) 0.016(5) 0.013(4) 0.042(5)
O18A 0.143(6) 0.201(7) 0.164(7) 0.002(7) 0.022(6) 0.049(6)
N21A 0.107(3) 0.157(4) 0.135(4) 0.021(4) 0.019(3) 0.057(3)
N22A 0.108(4) 0.162(4) 0.135(4) 0.020(4) 0.015(3) 0.055(3)
C23A 0.109(4) 0.170(4) 0.136(4) 0.019(4) 0.015(3) 0.053(3)
C24A 0.108(4) 0.169(5) 0.136(4) 0.019(4) 0.018(4) 0.055(4)
C25A 0.108(4) 0.163(4) 0.136(4) 0.019(4) 0.021(4) 0.057(4)
C26A 0.107(3) 0.146(4) 0.134(4) 0.023(4) 0.020(3) 0.057(3)
N31A 0.104(4) 0.100(4) 0.161(5) 0.037(3) 0.039(4) 0.059(3)
C32A 0.104(4) 0.101(4) 0.163(5) 0.038(4) 0.037(4) 0.058(3)
C33A 0.105(4) 0.104(4) 0.165(5) 0.039(4) 0.039(4) 0.057(4)
C34A 0.108(4) 0.107(4) 0.165(5) 0.038(4) 0.040(4) 0.055(3)
C35A 0.107(4) 0.105(4) 0.162(5) 0.036(4) 0.040(3) 0.057(3)
C36A 0.103(4) 0.101(3) 0.159(4) 0.036(3) 0.038(3) 0.062(3)
C37A 0.110(5) 0.113(4) 0.167(5) 0.040(4) 0.041(4) 0.052(4)
O38A 0.120(6) 0.132(6) 0.175(7) 0.047(6) 0.035(5) 0.032(5)
N41A 0.103(3) 0.105(3) 0.146(4) 0.030(3) 0.033(3) 0.064(3)
N42A 0.102(4) 0.101(3) 0.150(4) 0.033(3) 0.035(3) 0.066(3)
C43A 0.101(3) 0.100(3) 0.153(4) 0.034(3) 0.037(3) 0.066(3)
C44A 0.102(4) 0.102(4) 0.150(4) 0.031(3) 0.036(3) 0.066(3)
C45A 0.102(4) 0.103(4) 0.148(4) 0.031(3) 0.033(3) 0.065(3)
C46A 0.104(3) 0.113(4) 0.141(4) 0.029(3) 0.030(3) 0.061(3)
C51A 0.108(3) 0.136(4) 0.135(4) 0.024(3) 0.021(3) 0.056(3)
C52A 0.109(4) 0.135(4) 0.134(4) 0.024(4) 0.019(3) 0.054(4)
C53A 0.111(4) 0.135(4) 0.134(4) 0.026(4) 0.019(4) 0.051(4)
C54A 0.111(4) 0.133(4) 0.134(4) 0.027(4) 0.018(3) 0.051(4)
C55A 0.111(3) 0.130(4) 0.136(4) 0.028(3) 0.018(3) 0.053(3)
C56A 0.109(3) 0.129(4) 0.136(4) 0.027(3) 0.021(3) 0.055(3)
C57A 0.108(3) 0.121(4) 0.139(4) 0.028(3) 0.024(3) 0.057(3)
C58A 0.109(4) 0.125(4) 0.139(4) 0.031(4) 0.020(3) 0.055(4)
C59A 0.110(4) 0.128(4) 0.140(4) 0.031(4) 0.019(3) 0.054(4)
C60A 0.111(4) 0.130(4) 0.138(4) 0.030(4) 0.018(3) 0.052(4)
N11B 0.117(3) 0.104(3) 0.140(4) 0.025(3) -0.005(3) 0.049(3)
C12B 0.119(3) 0.107(4) 0.140(4) 0.025(3) -0.008(3) 0.047(3)
C13B 0.121(3) 0.110(3) 0.141(4) 0.024(3) -0.011(3) 0.046(3)
C14B 0.121(3) 0.111(3) 0.142(3) 0.024(3) -0.012(3) 0.046(3)
C15B 0.117(3) 0.105(3) 0.142(3) 0.025(3) -0.009(3) 0.050(3)
C16B 0.115(3) 0.102(3) 0.140(3) 0.026(3) -0.005(3) 0.051(3)
C17B 0.122(2) 0.114(2) 0.144(3) 0.025(2) -0.015(2) 0.045(2)
O18B 0.120(4) 0.120(5) 0.147(5) 0.023(5) -0.015(4) 0.040(4)
C18B 0.122(2) 0.114(2) 0.144(3) 0.025(2) -0.015(2) 0.045(2)
O19B 0.126(5) 0.117(5) 0.146(4) 0.027(4) -0.020(4) 0.042(4)
N21B 0.114(3) 0.094(3) 0.138(4) 0.025(3) 0.008(3) 0.062(3)
N22B 0.113(3) 0.094(3) 0.138(4) 0.026(3) 0.005(3) 0.058(3)
C23B 0.113(3) 0.096(3) 0.140(3) 0.025(3) 0.001(3) 0.056(3)
C24B 0.112(4) 0.095(4) 0.141(4) 0.024(3) 0.003(3) 0.058(3)
C25B 0.113(4) 0.095(4) 0.140(4) 0.024(3) 0.007(3) 0.061(3)
C26B 0.118(4) 0.095(3) 0.134(4) 0.025(3) 0.012(3) 0.067(3)
N31B 0.185(5) 0.129(4) 0.145(5) 0.042(4) 0.026(4) 0.100(4)
C32B 0.190(5) 0.133(4) 0.147(5) 0.044(4) 0.025(4) 0.099(4)
C33B 0.192(5) 0.136(4) 0.149(5) 0.046(4) 0.023(4) 0.099(4)
C34B 0.192(5) 0.137(4) 0.150(5) 0.048(4) 0.021(4) 0.101(4)
C35B 0.186(5) 0.130(4) 0.148(5) 0.045(4) 0.022(4) 0.102(4)
C36B 0.181(5) 0.124(4) 0.144(4) 0.041(3) 0.023(4) 0.099(3)
C37B 0.194(6) 0.144(5) 0.155(5) 0.051(4) 0.017(5) 0.103(4)
O38B 0.191(6) 0.166(6) 0.174(7) 0.053(6) 0.013(6) 0.104(6)
N41B 0.155(4) 0.107(3) 0.136(4) 0.030(3) 0.019(3) 0.092(3)
N42B 0.163(4) 0.110(4) 0.138(4) 0.032(3) 0.021(3) 0.093(3)
C43B 0.169(4) 0.115(4) 0.140(4) 0.035(3) 0.021(3) 0.098(3)
C44B 0.165(4) 0.112(4) 0.139(4) 0.033(3) 0.020(4) 0.097(3)
C45B 0.160(4) 0.108(4) 0.138(4) 0.030(3) 0.020(4) 0.096(3)
C46B 0.145(4) 0.101(3) 0.132(4) 0.028(3) 0.016(3) 0.085(3)
C51B 0.124(4) 0.095(3) 0.131(4) 0.025(3) 0.013(3) 0.069(3)
C52B 0.126(4) 0.095(3) 0.131(4) 0.024(3) 0.013(3) 0.069(3)
C53B 0.128(4) 0.097(4) 0.131(4) 0.023(3) 0.012(3) 0.069(3)
C54B 0.129(4) 0.099(3) 0.130(4) 0.023(3) 0.013(3) 0.070(3)
C55B 0.131(4) 0.100(3) 0.129(4) 0.025(3) 0.013(3) 0.070(3)
C56B 0.130(4) 0.098(3) 0.129(4) 0.025(3) 0.013(3) 0.072(3)
C57B 0.138(4) 0.101(3) 0.132(4) 0.027(3) 0.014(3) 0.076(3)
C58B 0.139(4) 0.102(4) 0.133(4) 0.028(3) 0.012(3) 0.074(3)
C59B 0.138(4) 0.104(4) 0.133(4) 0.028(4) 0.011(3) 0.072(3)
C60B 0.134(4) 0.103(4) 0.131(4) 0.026(3) 0.012(3) 0.071(3)
N11C 0.123(4) 0.111(4) 0.142(5) 0.000(4) 0.013(4) 0.046(3)
C12C 0.126(5) 0.116(4) 0.144(5) 0.000(4) 0.011(4) 0.043(4)
C13C 0.130(5) 0.120(4) 0.144(5) -0.003(4) 0.011(4) 0.041(4)
C14C 0.132(5) 0.123(4) 0.146(5) -0.006(4) 0.013(4) 0.042(4)
C15C 0.127(4) 0.115(4) 0.143(4) -0.005(3) 0.016(4) 0.045(4)
C16C 0.121(4) 0.110(4) 0.141(4) -0.001(3) 0.017(3) 0.046(3)
C17C 0.140(5) 0.131(5) 0.151(5) -0.013(4) 0.014(5) 0.042(4)
O18C 0.149(6) 0.155(6) 0.169(7) -0.026(6) 0.010(6) 0.056(5)
N21C 0.110(4) 0.097(3) 0.132(4) 0.005(3) 0.027(3) 0.050(3)
N22C 0.111(4) 0.100(4) 0.133(4) 0.005(3) 0.025(3) 0.049(3)
C23C 0.114(4) 0.103(4) 0.136(4) 0.002(3) 0.023(3) 0.049(3)
C24C 0.113(4) 0.100(4) 0.135(4) 0.002(3) 0.026(3) 0.050(3)
C25C 0.111(4) 0.098(4) 0.134(4) 0.004(3) 0.026(3) 0.051(3)
C26C 0.112(4) 0.093(3) 0.130(4) 0.008(3) 0.030(3) 0.049(3)
N31C 0.118(4) 0.104(4) 0.114(4) 0.017(3) 0.032(3) 0.060(3)
C32C 0.119(4) 0.107(4) 0.115(4) 0.016(4) 0.031(3) 0.061(4)
C33C 0.119(4) 0.108(4) 0.115(4) 0.014(4) 0.031(3) 0.061(3)
C34C 0.118(4) 0.108(4) 0.114(4) 0.013(3) 0.032(3) 0.062(3)
C35C 0.116(4) 0.103(3) 0.113(4) 0.014(3) 0.034(3) 0.061(3)
C36C 0.116(4) 0.099(3) 0.113(4) 0.017(3) 0.034(3) 0.060(3)
C37C 0.119(5) 0.112(4) 0.117(5) 0.009(4) 0.033(4) 0.059(4)
O38C 0.129(6) 0.130(5) 0.128(6) 0.001(5) 0.022(4) 0.056(5)
N41C 0.114(4) 0.085(3) 0.115(4) 0.018(3) 0.039(3) 0.057(3)
N42C 0.115(4) 0.088(3) 0.113(4) 0.018(3) 0.040(3) 0.058(3)
C43C 0.115(4) 0.091(3) 0.112(4) 0.018(3) 0.037(3) 0.060(3)
C44C 0.114(4) 0.088(3) 0.113(4) 0.018(3) 0.039(3) 0.059(3)
C45C 0.114(4) 0.087(3) 0.114(4) 0.019(3) 0.038(3) 0.058(3)
C46C 0.118(4) 0.085(3) 0.122(4) 0.015(3) 0.039(3) 0.052(3)
C51C 0.117(4) 0.091(3) 0.131(4) 0.011(3) 0.030(3) 0.046(3)
C52C 0.119(4) 0.091(3) 0.131(4) 0.013(3) 0.031(3) 0.044(3)
C53C 0.121(4) 0.090(3) 0.132(4) 0.014(3) 0.031(4) 0.043(3)
C54C 0.125(4) 0.092(3) 0.132(4) 0.013(3) 0.034(3) 0.038(3)
C55C 0.126(4) 0.093(3) 0.133(4) 0.012(3) 0.036(3) 0.038(3)
C56C 0.121(4) 0.091(3) 0.131(4) 0.012(3) 0.035(3) 0.041(3)
C57C 0.122(4) 0.090(3) 0.129(4) 0.013(3) 0.037(3) 0.044(3)
C58C 0.127(4) 0.094(3) 0.132(4) 0.010(3) 0.040(3) 0.037(3)
C59C 0.130(4) 0.097(4) 0.135(4) 0.008(3) 0.041(3) 0.034(4)
C60C 0.129(4) 0.096(4) 0.135(4) 0.010(3) 0.040(3) 0.035(3)
N11D 0.207(6) 0.132(4) 0.168(5) 0.042(4) 0.038(4) 0.107(4)
C12D 0.207(6) 0.131(5) 0.170(5) 0.042(4) 0.036(5) 0.110(5)
C13D 0.207(6) 0.132(5) 0.172(6) 0.041(4) 0.033(5) 0.110(5)
C14D 0.208(6) 0.133(4) 0.174(5) 0.041(4) 0.032(5) 0.108(5)
C15D 0.208(6) 0.134(4) 0.172(5) 0.043(4) 0.034(5) 0.106(4)
C16D 0.208(5) 0.134(4) 0.168(5) 0.042(4) 0.039(4) 0.106(4)
C17D 0.209(6) 0.134(5) 0.178(6) 0.040(5) 0.027(5) 0.107(5)
O18D 0.258(19) 0.258(19) 0.210(14) -0.026(11) 0.037(13) 0.139(17)
N21D 0.206(5) 0.138(4) 0.157(4) 0.045(4) 0.046(4) 0.102(4)
N22D 0.208(5) 0.136(4) 0.160(5) 0.043(4) 0.046(4) 0.104(4)
C23D 0.209(5) 0.137(4) 0.164(5) 0.043(4) 0.043(4) 0.102(4)
C24D 0.211(5) 0.137(4) 0.163(5) 0.045(4) 0.044(4) 0.100(4)
C25D 0.209(5) 0.139(4) 0.160(5) 0.045(4) 0.045(4) 0.099(4)
C26D 0.201(5) 0.141(4) 0.151(4) 0.043(4) 0.047(4) 0.103(4)
N31D 0.186(5) 0.163(5) 0.143(5) 0.035(4) 0.015(4) 0.107(4)
C32D 0.187(6) 0.165(5) 0.143(5) 0.033(4) 0.015(4) 0.106(5)
C33D 0.190(6) 0.168(5) 0.144(5) 0.031(4) 0.014(4) 0.103(5)
C34D 0.192(6) 0.171(5) 0.147(5) 0.030(4) 0.014(4) 0.099(5)
C35D 0.190(5) 0.168(5) 0.147(5) 0.033(4) 0.014(4) 0.102(4)
C36D 0.187(5) 0.164(5) 0.144(5) 0.035(4) 0.018(4) 0.106(4)
C37D 0.197(6) 0.178(6) 0.152(6) 0.027(5) 0.015(5) 0.092(5)
O38D 0.210(7) 0.203(7) 0.163(7) 0.018(7) 0.025(6) 0.073(6)
N41D 0.187(5) 0.156(4) 0.144(4) 0.042(3) 0.030(4) 0.107(4)
N42D 0.186(5) 0.158(5) 0.142(5) 0.039(4) 0.025(4) 0.108(4)
C43D 0.187(5) 0.161(5) 0.143(5) 0.040(4) 0.022(4) 0.107(4)
C44D 0.187(5) 0.160(5) 0.144(5) 0.041(4) 0.023(4) 0.107(4)
C45D 0.187(5) 0.159(5) 0.144(5) 0.043(4) 0.026(4) 0.106(4)
C46D 0.188(5) 0.152(4) 0.143(4) 0.041(3) 0.037(4) 0.107(4)
C51D 0.195(5) 0.144(4) 0.145(4) 0.041(3) 0.047(4) 0.104(4)
C52D 0.195(5) 0.144(4) 0.143(5) 0.040(4) 0.049(4) 0.103(4)
C53D 0.192(5) 0.146(4) 0.141(5) 0.037(4) 0.049(4) 0.103(4)
C54D 0.189(5) 0.146(4) 0.140(5) 0.036(4) 0.048(4) 0.107(4)
C55D 0.187(5) 0.146(4) 0.139(4) 0.037(4) 0.047(4) 0.107(4)
C56D 0.189(5) 0.145(4) 0.141(4) 0.039(3) 0.045(3) 0.106(4)
C57D 0.187(5) 0.147(4) 0.140(4) 0.040(3) 0.042(3) 0.109(4)
C58D 0.186(5) 0.146(4) 0.139(5) 0.040(4) 0.044(4) 0.109(4)
C59D 0.185(5) 0.145(4) 0.138(5) 0.039(4) 0.045(4) 0.109(4)
C60D 0.186(5) 0.146(4) 0.139(5) 0.038(4) 0.046(4) 0.108(4)
N11E 0.083(4) 0.089(3) 0.150(5) 0.019(3) 0.013(3) 0.048(3)
C12E 0.081(4) 0.089(4) 0.149(5) 0.016(4) 0.015(3) 0.048(3)
C13E 0.082(4) 0.088(4) 0.150(5) 0.015(4) 0.014(3) 0.050(3)
C14E 0.085(4) 0.090(3) 0.153(5) 0.014(3) 0.011(3) 0.051(3)
C15E 0.085(4) 0.089(3) 0.154(5) 0.016(3) 0.011(3) 0.049(3)
C16E 0.085(3) 0.087(3) 0.156(4) 0.019(3) 0.011(3) 0.049(3)
C17E 0.090(4) 0.094(4) 0.156(5) 0.013(4) 0.007(4) 0.052(3)
O18E 0.113(5) 0.099(5) 0.174(7) 0.014(5) -0.011(5) 0.058(4)
N21E 0.099(3) 0.087(3) 0.176(4) 0.024(3) -0.002(3) 0.047(3)
N22E 0.094(3) 0.088(3) 0.170(4) 0.024(3) 0.002(3) 0.048(3)
C23E 0.091(3) 0.087(3) 0.164(4) 0.021(3) 0.005(3) 0.048(3)
C24E 0.094(4) 0.087(3) 0.168(5) 0.021(3) 0.003(3) 0.047(3)
C25E 0.098(4) 0.087(3) 0.173(5) 0.023(4) 0.001(3) 0.046(3)
C26E 0.104(3) 0.088(3) 0.186(4) 0.024(3) -0.006(3) 0.049(3)
N41E 0.116(4) 0.097(4) 0.196(5) 0.019(4) -0.016(4) 0.054(3)
N42E 0.116(4) 0.097(4) 0.196(6) 0.020(4) -0.018(4) 0.054(3)
C43E 0.118(5) 0.098(4) 0.196(6) 0.021(4) -0.018(4) 0.054(4)
C44E 0.120(5) 0.100(4) 0.196(6) 0.020(4) -0.017(5) 0.052(4)
C45E 0.119(4) 0.099(4) 0.196(5) 0.019(4) -0.016(4) 0.053(4)
C46E 0.114(4) 0.094(4) 0.195(5) 0.020(4) -0.013(4) 0.054(3)
C51E 0.106(3) 0.088(3) 0.192(4) 0.024(3) -0.006(3) 0.051(3)
C52E 0.107(4) 0.088(4) 0.194(5) 0.025(4) -0.006(4) 0.052(3)
C53E 0.109(4) 0.087(4) 0.195(5) 0.025(4) -0.006(4) 0.054(4)
C54E 0.108(4) 0.088(4) 0.197(5) 0.024(4) -0.005(4) 0.054(3)
C55E 0.108(3) 0.088(3) 0.197(5) 0.022(3) -0.007(3) 0.057(3)
C56E 0.107(3) 0.089(3) 0.196(4) 0.022(3) -0.008(3) 0.054(3)
C57E 0.110(3) 0.092(3) 0.196(5) 0.020(3) -0.010(3) 0.054(3)
C58E 0.110(4) 0.091(4) 0.198(5) 0.021(4) -0.008(4) 0.058(3)
C59E 0.109(4) 0.091(4) 0.199(5) 0.020(4) -0.008(4) 0.058(3)
C60E 0.108(4) 0.087(4) 0.199(5) 0.020(4) -0.006(4) 0.060(3)
N11F 0.128(4) 0.104(4) 0.137(5) 0.009(4) 0.018(3) 0.064(3)
C12F 0.131(4) 0.104(4) 0.139(5) 0.010(4) 0.019(4) 0.064(4)
C13F 0.133(4) 0.105(4) 0.141(5) 0.009(4) 0.021(4) 0.061(4)
C14F 0.132(4) 0.106(4) 0.142(5) 0.007(4) 0.020(4) 0.060(4)
C15F 0.127(4) 0.105(4) 0.138(5) 0.006(4) 0.020(4) 0.060(3)
C16F 0.123(4) 0.103(3) 0.135(4) 0.007(3) 0.018(3) 0.062(3)
C17F 0.139(5) 0.110(4) 0.148(5) 0.004(4) 0.021(4) 0.055(4)
O18F 0.160(6) 0.112(5) 0.164(7) 0.011(5) 0.011(6) 0.051(5)
N21F 0.108(3) 0.099(3) 0.127(4) 0.005(3) 0.011(3) 0.057(3)
N22F 0.111(4) 0.100(3) 0.129(4) 0.007(3) 0.013(3) 0.058(3)
C23F 0.114(4) 0.101(3) 0.130(4) 0.005(3) 0.016(3) 0.059(3)
C24F 0.109(4) 0.101(4) 0.127(4) 0.003(3) 0.016(3) 0.058(3)
C25F 0.107(4) 0.100(4) 0.126(4) 0.003(3) 0.014(3) 0.057(3)
C26F 0.106(3) 0.100(3) 0.127(4) 0.003(3) 0.006(3) 0.054(3)
C46F 0.110(4) 0.107(5) 0.129(5) -0.005(4) -0.001(4) 0.040(4)
C51F 0.107(3) 0.105(4) 0.128(4) 0.003(3) 0.002(3) 0.049(3)
C52F 0.106(4) 0.106(4) 0.130(4) 0.003(3) 0.002(3) 0.048(3)
C53F 0.106(4) 0.108(4) 0.131(5) 0.003(4) 0.000(4) 0.048(3)
C54F 0.107(4) 0.110(4) 0.132(5) 0.003(4) -0.002(4) 0.045(3)
C55F 0.108(4) 0.109(4) 0.131(4) 0.001(3) -0.002(3) 0.043(3)
C56F 0.108(4) 0.107(4) 0.130(4) 0.001(3) -0.002(3) 0.045(3)
C57F 0.109(4) 0.108(4) 0.129(4) -0.002(3) -0.003(3) 0.041(3)
C58F 0.110(4) 0.110(4) 0.131(5) -0.002(4) -0.003(4) 0.039(4)
C59F 0.111(4) 0.111(4) 0.131(5) -0.002(4) -0.004(4) 0.036(4)
C60F 0.109(4) 0.110(4) 0.132(5) 0.001(4) -0.003(4) 0.039(3)
N11G 0.170(5) 0.226(6) 0.150(5) 0.065(5) 0.030(4) 0.150(5)
C12G 0.170(6) 0.230(6) 0.152(5) 0.064(5) 0.031(5) 0.149(5)
C13G 0.171(6) 0.233(6) 0.154(5) 0.066(5) 0.029(5) 0.148(5)
C14G 0.172(5) 0.233(6) 0.153(5) 0.066(5) 0.028(4) 0.148(5)
C15G 0.172(5) 0.229(6) 0.151(5) 0.066(5) 0.027(4) 0.148(5)
C16G 0.171(5) 0.223(5) 0.148(5) 0.065(5) 0.030(4) 0.149(5)
C17G 0.176(6) 0.238(6) 0.155(6) 0.068(6) 0.025(5) 0.146(5)
O18G 0.193(7) 0.251(8) 0.156(6) 0.059(7) 0.026(6) 0.139(7)
N22G 0.173(6) 0.210(6) 0.142(5) 0.065(5) 0.029(5) 0.150(5)
N21G 0.173(5) 0.211(6) 0.143(5) 0.065(5) 0.030(4) 0.151(5)
C23G 0.173(5) 0.215(5) 0.144(5) 0.065(5) 0.029(4) 0.150(5)
C24G 0.173(6) 0.213(6) 0.143(5) 0.064(5) 0.029(5) 0.150(5)
C25G 0.173(6) 0.210(6) 0.142(5) 0.065(5) 0.029(5) 0.150(5)
N11H 0.136(6) 0.134(6) 0.150(6) 0.003(5) 0.026(5) 0.066(5)
C12H 0.136(6) 0.134(6) 0.151(6) 0.003(5) 0.026(5) 0.066(5)
C13H 0.137(6) 0.136(6) 0.151(6) 0.002(5) 0.027(5) 0.065(5)
C14H 0.141(6) 0.139(6) 0.152(6) 0.005(5) 0.026(5) 0.063(5)
C15H 0.140(6) 0.137(6) 0.151(6) 0.004(5) 0.025(5) 0.063(5)
C16H 0.138(6) 0.135(6) 0.151(6) 0.004(5) 0.024(5) 0.065(5)
C17H 0.144(6) 0.146(6) 0.155(6) 0.007(5) 0.028(5) 0.059(6)
O18H 0.146(6) 0.172(7) 0.167(8) 0.015(6) 0.028(6) 0.056(7)
B1 0.114(4) 0.114(4) 0.129(7) 0.000 0.000 0.057(2)
F1 0.118(5) 0.118(5) 0.129(7) 0.000 0.000 0.059(2)
F2 0.113(5) 0.111(5) 0.131(6) 0.006(4) 0.003(4) 0.056(4)
B2 0.104(4) 0.100(4) 0.142(5) 0.016(3) 0.017(4) 0.048(3)
F5 0.105(4) 0.105(5) 0.139(6) 0.017(4) 0.021(4) 0.046(3)
F6 0.103(5) 0.098(5) 0.147(5) 0.013(4) 0.013(4) 0.051(4)
F7 0.105(5) 0.100(5) 0.145(6) 0.015(4) 0.019(4) 0.047(4)
F8 0.108(5) 0.102(5) 0.141(5) 0.015(4) 0.014(4) 0.049(4)

loop_
_atom_type_symbol
_atom_type_description
_atom_type_scat_dispersion_real
_atom_type_scat_dispersion_imag
_atom_type_scat_source
C C 0.0033 0.0016 'International Tables Vol C Tables 4.2.6.8 and 6.1.1.4'
H H 0.0000 0.0000 'International Tables Vol C Tables 4.2.6.8 and 6.1.1.4'
B B 0.0013 0.0007 'International Tables Vol C Tables 4.2.6.8 and 6.1.1.4'
Co Co 0.3494 0.9721 'International Tables Vol C Tables 4.2.6.8 and 6.1.1.4'
F F 0.0171 0.0103 'International Tables Vol C Tables 4.2.6.8 and 6.1.1.4'
N N 0.0061 0.0033 'International Tables Vol C Tables 4.2.6.8 and 6.1.1.4'
O O 0.0106 0.0060 'International Tables Vol C Tables 4.2.6.8 and 6.1.1.4'

loop_
_geom_angle_atom_site_label_1
_geom_angle_atom_site_label_2
_geom_angle_atom_site_label_3
_geom_angle
_geom_angle_site_symmetry_1
_geom_angle_site_symmetry_3
N11A Co1 N22B 176.2(4) . .
N11A Co1 N11E 85.3(4) . .
N22A Co1 N11A 76.5(5) . .
N22A Co1 N22B 101.5(4) . .
N22A Co1 N11E 92.4(4) . .
N11B Co1 N11A 98.5(5) . .
N11B Co1 N22A 91.1(5) . .
N11B Co1 N22B 78.2(4) . .
N11B Co1 N11E 175.4(4) . .
N11B Co1 N22E 100.3(4) . .
N22B Co1 N11E 98.1(4) . .
N22E Co1 N11A 87.6(5) . .
N22E Co1 N22A 161.7(4) . .
N22E Co1 N22B 94.9(4) . .
N22E Co1 N11E 77.1(4) . .
N31A Co2 N42A 77.2(4) . .
N31A Co2 N11C 100.9(4) . .
N31A Co2 N22C 90.6(4) . .
N31A Co2 N42E 101(2) . 3_565
N31A Co2 N11H 174.9(4) . .
N42A Co2 N11C 174.8(4) . .
N22C Co2 N42A 100.8(4) . .
N22C Co2 N11C 74.3(4) . .
N42E Co2 N42A 95(2) 3_565 .
N42E Co2 N11C 90(2) 3_565 .
N42E Co2 N22C 162(2) 3_565 .
N42E Co2 N11H 78(3) 3_565 .
N11H Co2 N42A 98.1(4) . .
N11H Co2 N11C 83.9(4) . .
N11H Co2 N22C 92.3(5) . .
N42B Co3 N31B 77.9(4) . .
N42B Co3 N31C 91.2(4) . .
N42B Co3 N42C 100.9(4) . .
N42B Co3 N11D 91.3(5) . .
N31C Co3 N31B 99.9(4) . .
N31C Co3 N42C 78.3(4) . .
N31C Co3 N11D 176.2(5) . .
N42C Co3 N31B 177.9(4) . .
N11D Co3 N31B 83.4(5) . .
N11D Co3 N42C 98.4(4) . .
N22D Co3 N31B 85.9(5) . .
N22D Co3 N42B 161.4(4) . .
N22D Co3 N31C 100.6(5) . .
N22D Co3 N42C 95.6(4) . .
N22D Co3 N11D 77.7(5) . .
N31D Co4 N11G 84.0(5) . .
N42D Co4 N31D 74.7(6) . .
N42D Co4 N22F 96.5(4) . .
N42D Co4 N11G 88.3(5) . .
N11F Co4 N31D 174.1(5) . .
N11F Co4 N42D 100.4(5) . .
N11F Co4 N22F 77.3(4) . .
N11F Co4 N11G 99.3(5) . .
N11F Co4 N21G 90.5(5) . .
N22F Co4 N31D 99.8(4) . .
N22F Co4 N11G 174.6(5) . .
N21G Co4 N31D 95.1(6) . .
N21G Co4 N42D 160.8(5) . .
N21G Co4 N22F 101.3(4) . .
N21G Co4 N11G 74.3(4) . .
C12A N11A Co1 120.8(8) . .
C12A N11A C16A 120.0 . .
C16A N11A Co1 119.1(8) . .
N11A C12A C13A 120.0 . .
C14A C13A C12A 120.0 . .
C13A C14A C17A 117.9(7) . .
C15A C14A C13A 120.0 . .
C15A C14A C17A 122.0(7) . .
C14A C15A C16A 120.0 . .
N11A C16A C23A 109.7(10) . .
C15A C16A N11A 120.0 . .
C15A C16A C23A 128.9(10) . .
O18A C17A C14A 98.8(12) . .
N22A N21A C25A 108.0 . .
N22A N21A C26A 121.0(12) . .
C25A N21A C26A 126.5(12) . .
N21A N22A Co1 135.9(7) . .
C23A N22A Co1 114.0(7) . .
C23A N22A N21A 108.0 . .
N22A C23A C16A 116.9(11) . .
N22A C23A C24A 108.0 . .
C24A C23A C16A 135.1(11) . .
C23A C24A C25A 108.0 . .
C24A C25A N21A 108.0 . .
N21A C26A C51A 116.7(13) . .
C32A N31A Co2 123.7(5) . .
C32A N31A C36A 120.0 . .
C36A N31A Co2 116.0(5) . .
C33A C32A N31A 120.0 . .
C32A C33A C34A 120.0 . .
C33A C34A C35A 120.0 . .
C33A C34A C37A 120.7(6) . .
C35A C34A C37A 119.3(6) . .
C36A C35A C34A 120.0 . .
N31A C36A C43A 117.6(8) . .
C35A C36A N31A 120.0 . .
C35A C36A C43A 122.4(8) . .
O38A C37A C34A 112.4(13) . .
N42A N41A C46A 126.8(9) . .
C45A N41A N42A 108.0 . .
C45A N41A C46A 125.2(9) . .
N41A N42A Co2 138.1(6) . .
N41A N42A C43A 108.0 . .
C43A N42A Co2 112.1(6) . .
C36A C43A N42A 116.1(8) . .
C36A C43A C44A 135.9(8) . .
C44A C43A N42A 108.0 . .
C43A C44A C45A 108.0 . .
C44A C45A N41A 108.0 . .
N41A C46A C57A 116.0(11) . .
C52A C51A C26A 110.6(8) . .
C52A C51A C56A 120.0 . .
C56A C51A C26A 129.3(8) . .
C53A C52A C51A 120.0 . .
C52A C53A C54A 120.0 . .
C55A C54A C53A 120.0 . .
C54A C55A C56A 120.0 . .
C54A C55A C60A 120.0 . .
C60A C55A C56A 120.0 . .
C55A C56A C51A 120.0 . .
C57A C56A C51A 120.0 . .
C57A C56A C55A 120.0 . .
C56A C57A C46A 125.8(7) . .
C56A C57A C58A 120.0 . .
C58A C57A C46A 114.1(7) . .
C59A C58A C57A 120.0 . .
C58A C59A C60A 120.0 . .
C59A C60A C55A 120.0 . .
C12B N11B Co1 126.1(6) . .
C12B N11B C16B 120.0 . .
C16B N11B Co1 113.4(6) . .
N11B C12B C13B 120.0 . .
C14B C13B C12B 120.0 . .
C13B C14B C17B 120.4(6) . .
C15B C14B C13B 120.0 . .
C15B C14B C17B 119.6(7) . .
C14B C15B C16B 120.0 . .
C15B C16B N11B 120.0 . .
C23B C16B N11B 118.6(8) . .
C23B C16B C15B 121.3(9) . .
O18B C17B C14B 114.3(16) . .
C25B N21B N22B 108.0 . .
C26B N21B N22B 124.4(10) . .
C26B N21B C25B 126.9(10) . .
N21B N22B Co1 139.5(6) . .
N21B N22B C23B 108.0 . .
C23B N22B Co1 111.7(6) . .
C16B C23B N22B 117.6(9) . .
C16B C23B C24B 134.4(9) . .
C24B C23B N22B 108.0 . .
C23B C24B C25B 108.0 . .
N21B C25B C24B 108.0 . .
N21B C26B C51B 112.3(10) . .
C32B N31B Co3 126.8(6) . .
C32B N31B C36B 120.0 . .
C36B N31B Co3 113.1(6) . .
N31B C32B C33B 120.0 . .
C32B C33B C34B 120.0 . .
C33B C34B C35B 120.0 . .
C33B C34B C37B 120.3(7) . .
C35B C34B C37B 119.6(7) . .
C36B C35B C34B 120.0 . .
N31B C36B C43B 114.8(9) . .
C35B C36B N31B 120.0 . .
C35B C36B C43B 125.1(9) . .
O38B C37B C34B 114.8(13) . .
C45B N41B N42B 108.0 . .
C46B N41B N42B 117.7(10) . .
C46B N41B C45B 130.9(10) . .
N41B N42B Co3 140.3(6) . .
C43B N42B Co3 109.0(6) . .
C43B N42B N41B 108.0 . .
C36B C43B N42B 121.0(9) . .
C36B C43B C44B 130.6(9) . .
N42B C43B C44B 108.0 . .
C43B C44B C45B 108.0 . .
N41B C45B C44B 108.0 . .
N41B C46B C57B 119.3(13) . .
C52B C51B C26B 113.9(6) . .
C52B C51B C56B 120.0 . .
C56B C51B C26B 125.7(6) . .
C53B C52B C51B 120.0 . .
C54B C53B C52B 120.0 . .
C53B C54B C55B 120.0 . .
C54B C55B C60B 120.0 . .
C56B C55B C54B 120.0 . .
C56B C55B C60B 120.0 . .
C55B C56B C51B 120.0 . .
C55B C56B C57B 120.0 . .
C57B C56B C51B 120.0 . .
C56B C57B C46B 132.3(7) . .
C58B C57B C46B 107.7(7) . .
C58B C57B C56B 120.0 . .
C57B C58B C59B 120.0 . .
C58B C59B C60B 120.0 . .
C59B C60B C55B 120.0 . .
C12C N11C Co2 124.9(6) . .
C12C N11C C16C 120.0 . .
C16C N11C Co2 112.9(6) . .
C13C C12C N11C 120.0 . .
C12C C13C C14C 120.0 . .
C13C C14C C17C 119.5(7) . .
C15C C14C C13C 120.0 . .
C15C C14C C17C 120.4(7) . .
C16C C15C C14C 120.0 . .
N11C C16C C23C 115.3(9) . .
C15C C16C N11C 120.0 . .
C15C C16C C23C 124.6(9) . .
O18C C17C C14C 105.9(13) . .
N22C N21C C25C 108.0 . .
C26C N21C N22C 123.6(11) . .
C26C N21C C25C 126.5(11) . .
N21C N22C Co2 135.1(6) . .
C23C N22C Co2 113.2(7) . .
C23C N22C N21C 108.0 . .
C16C C23C N22C 117.6(10) . .
C16C C23C C24C 134.4(10) . .
N22C C23C C24C 108.0 . .
C23C C24C C25C 108.0 . .
N21C C25C C24C 108.0 . .
N21C C26C C51C 115.4(11) . .
C32C N31C Co3 125.8(5) . .
C32C N31C C36C 120.0 . .
C36C N31C Co3 113.9(5) . .
C33C C32C N31C 120.0 . .
C32C C33C C34C 120.0 . .
C33C C34C C37C 120.6(6) . .
C35C C34C C33C 120.0 . .
C35C C34C C37C 119.3(6) . .
C34C C35C C36C 120.0 . .
C35C C36C N31C 120.0 . .
C43C C36C N31C 116.2(8) . .
C43C C36C C35C 123.6(8) . .
O38C C37C C34C 110.7(11) . .
N42C N41C C45C 108.0 . .
C46C N41C N42C 124.4(10) . .
C46C N41C C45C 127.6(10) . .
N41C N42C Co3 140.7(6) . .
C43C N42C Co3 109.8(6) . .
C43C N42C N41C 108.0 . .
C36C C43C N42C 120.8(8) . .
C36C C43C C44C 131.2(8) . .
C44C C43C N42C 108.0 . .
C43C C44C C45C 108.0 . .
C44C C45C N41C 108.0 . .
N41C C46C C57C 119.4(11) . .
C52C C51C C26C 112.8(7) . .
C52C C51C C56C 120.0 . .
C56C C51C C26C 126.9(7) . .
C51C C52C C53C 120.0 . .
C54C C53C C52C 120.0 . .
C55C C54C C53C 120.0 . .
C54C C55C C56C 120.0 . .
C54C C55C C60C 120.0 . .
C56C C55C C60C 120.0 . .
C55C C56C C51C 120.0 . .
C57C C56C C51C 120.0 . .
C57C C56C C55C 120.0 . .
C56C C57C C46C 132.2(7) . .
C56C C57C C58C 120.0 . .
C58C C57C C46C 107.5(7) . .
C59C C58C C57C 120.0 . .
C60C C59C C58C 120.0 . .
C59C C60C C55C 120.0 . .
C12D N11D Co3 125.7(7) . .
C12D N11D C16D 120.0 . .
C16D N11D Co3 114.0(7) . .
C13D C12D N11D 120.0 . .
C14D C13D C12D 120.0 . .
C13D C14D C15D 120.0 . .
C13D C14D C17D 119.9(7) . .
C15D C14D C17D 120.0(7) . .
C14D C15D C16D 120.0 . .
C15D C16D N11D 120.0 . .
C23D C16D N11D 115.3(11) . .
C23D C16D C15D 124.7(11) . .
C14D C17D O18D 99.8(11) . .
N22D N21D C26D 122.1(13) . .
C25D N21D N22D 108.0 . .
C25D N21D C26D 129.7(13) . .
N21D N22D Co3 140.0(9) . .
C23D N22D Co3 110.8(8) . .
C23D N22D N21D 108.0 . .
C16D C23D N22D 120.4(12) . .
C16D C23D C24D 131.6(12) . .
C24D C23D N22D 108.0 . .
C23D C24D C25D 108.0 . .
C24D C25D N21D 108.0 . .
C51D C26D N21D 122.4(19) . .
C32D N31D Co4 122.2(8) . .
C32D N31D C36D 120.0 . .
C36D N31D Co4 117.4(8) . .
C33D C32D N31D 120.0 . .
C32D C33D C34D 120.0 . .
C33D C34D C35D 120.0 . .
C33D C34D C37D 118.8(7) . .
C35D C34D C37D 121.2(7) . .
C36D C35D C34D 120.0 . .
C35D C36D N31D 120.0 . .
C43D C36D N31D 110.4(13) . .
C43D C36D C35D 129.5(13) . .
O38D C37D C34D 104.2(15) . .
N42D N41D C45D 108.0 . .
C46D N41D N42D 124.1(16) . .
C46D N41D C45D 127.7(16) . .
N41D N42D Co4 137.7(9) . .
N41D N42D C43D 108.0 . .
C43D N42D Co4 110.8(10) . .
C36D C43D N42D 123.4(15) . .
C36D C43D C44D 128.5(15) . .
C44D C43D N42D 108.0 . .
C45D C44D C43D 108.0 . .
C44D C45D N41D 108.0 . .
N41D C46D C57D 119.2(14) . .
C52D C51D C26D 107.2(11) . .
C52D C51D C56D 120.0 . .
C56D C51D C26D 128.8(11) . .
C53D C52D C51D 120.0 . .
C52D C53D C54D 120.0 . .
C53D C54D C55D 120.0 . .
C54D C55D C56D 120.0 . .
C54D C55D C60D 120.0 . .
C56D C55D C60D 120.0 . .
C55D C56D C51D 120.0 . .
C57D C56D C51D 120.0 . .
C57D C56D C55D 120.0 . .
C56D C57D C46D 128.3(10) . .
C56D C57D C58D 120.0 . .
C58D C57D C46D 110.0(9) . .
C59D C58D C57D 120.0 . .
C58D C59D C60D 120.0 . .
C59D C60D C55D 120.0 . .
C12E N11E Co1 126.9(5) . .
C12E N11E C16E 120.0 . .
C16E N11E Co1 113.0(5) . .
N11E C12E C13E 120.0 . .
C12E C13E C14E 120.0 . .
C13E C14E C17E 119.9(6) . .
C15E C14E C13E 120.0 . .
C15E C14E C17E 120.1(6) . .
C16E C15E C14E 120.0 . .
C15E C16E N11E 120.0 . .
C23E C16E N11E 117.8(8) . .
C23E C16E C15E 122.2(8) . .
O18E C17E C14E 116.7(10) . .
N22E N21E C25E 108.0 . .
C26E N21E N22E 123.3(9) . .
C26E N21E C25E 127.5(10) . .
N21E N22E Co1 137.3(6) . .
C23E N22E Co1 112.7(6) . .
C23E N22E N21E 108.0 . .
C16E C23E N22E 118.4(8) . .
C16E C23E C24E 133.5(8) . .
N22E C23E C24E 108.0 . .
C25E C24E C23E 108.0 . .
C24E C25E N21E 108.0 . .
N21E C26E C51E 119.2(14) . .
C45E N41E N42E 108.0 . .
C46E N41E N42E 122.8(12) . .
C46E N41E C45E 128.7(12) . .
N41E N42E Co2 136.7(7) . 2_665
N41E N42E C43E 108.0 . .
C43E N42E Co2 111.1(7) . 2_665
C44E C43E N42E 108.0 . .
C16H C43E N42E 121(4) 2_665 .
C16H C43E C44E 131(5) 2_665 .
C43E C44E C45E 108.0 . .
N41E C45E C44E 108.0 . .
N41E C46E C57E 117.7(13) . .
C52E C51E C26E 112.2(8) . .
C52E C51E C56E 120.0 . .
C56E C51E C26E 124.1(8) . .
C51E C52E C53E 120.0 . .
C54E C53E C52E 120.0 . .
C53E C54E C55E 120.0 . .
C54E C55E C60E 120.0 . .
C56E C55E C54E 120.0 . .
C56E C55E C60E 120.0 . .
C55E C56E C51E 120.0 . .
C55E C56E C57E 120.0 . .
C57E C56E C51E 120.0 . .
C56E C57E C46E 124.3(9) . .
C58E C57E C46E 111.8(8) . .
C58E C57E C56E 120.0 . .
C57E C58E C59E 120.0 . .
C58E C59E C60E 120.0 . .
C59E C60E C55E 120.0 . .
C12F N11F Co4 124.5(6) . .
C12F N11F C16F 120.0 . .
C16F N11F Co4 115.0(6) . .
N11F C12F C13F 120.0 . .
C14F C13F C12F 120.0 . .
C13F C14F C17F 120.5(7) . .
C15F C14F C13F 120.0 . .
C15F C14F C17F 119.4(7) . .
C16F C15F C14F 120.0 . .
C15F C16F N11F 120.0 . .
C23F C16F N11F 118.1(9) . .
C23F C16F C15F 121.4(9) . .
O18F C17F C14F 107.4(12) . .
N22F N21F C26F 122.9(10) . .
C25F N21F N22F 108.0 . .
C25F N21F C26F 129.0(10) . .
N21F N22F Co4 136.9(6) . .
C23F N22F Co4 112.1(6) . .
C23F N22F N21F 108.0 . .
C16F C23F N22F 116.0(9) . .
C16F C23F C24F 135.9(9) . .
N22F C23F C24F 108.0 . .
C25F C24F C23F 108.0 . .
N21F C25F C24F 108.0 . .
N21F C26F C51F 115.5(12) . .
N22G C46F C57F 117.4(13) 2_665 .
C52F C51F C26F 112.4(7) . .
C52F C51F C56F 120.0 . .
C56F C51F C26F 126.8(7) . .
C53F C52F C51F 120.0 . .
C52F C53F C54F 120.0 . .
C55F C54F C53F 120.0 . .
C56F C55F C54F 120.0 . .
C56F C55F C60F 120.0 . .
C60F C55F C54F 120.0 . .
C55F C56F C51F 120.0 . .
C55F C56F C57F 120.0 . .
C57F C56F C51F 120.0 . .
C56F C57F C46F 130.5(8) . .
C58F C57F C46F 109.5(8) . .
C58F C57F C56F 120.0 . .
C57F C58F C59F 120.0 . .
C60F C59F C58F 120.0 . .
C59F C60F C55F 120.0 . .
C12G N11G Co4 127.1(6) . .
C12G N11G C16G 120.0 . .
C16G N11G Co4 112.4(6) . .
C13G C12G N11G 120.0 . .
C12G C13G C14G 120.0 . .
C13G C14G C17G 119.5(7) . .
C15G C14G C13G 120.0 . .
C15G C14G C17G 120.5(7) . .
C16G C15G C14G 120.0 . .
C15G C16G N11G 120.0 . .
C23G C16G N11G 112.9(10) . .
C23G C16G C15G 125.9(10) . .
O18G C17G C14G 110.6(12) . .
C46F N22G N21G 119.0(12) 3_565 .
C46F N22G C25G 131.3(12) 3_565 .
C25G N22G N21G 108.0 . .
N22G N21G Co4 137.3(7) . .
N22G N21G C23G 108.0 . .
C23G N21G Co4 110.8(7) . .
C16G C23G N21G 121.2(11) . .
C16G C23G C24G 130.5(11) . .
C24G C23G N21G 108.0 . .
C23G C24G C25G 108.0 . .
N22G C25G C24G 108.0 . .
C12H N11H Co2 125.3(8) . .
C12H N11H C16H 120.0 . .
C16H N11H Co2 114.5(8) . .
C13H C12H N11H 120.0 . .
C12H C13H C14H 120.0 . .
C13H C14H C17H 121.2(13) . .
C15H C14H C13H 120.0 . .
C15H C14H C17H 118.5(13) . .
C14H C15H C16H 120.0 . .
C43E C16H N11H 114(4) 3_565 .
C43E C16H C15H 126(4) 3_565 .
C15H C16H N11H 120.0 . .
C14H C17H O18H 115.0(18) . .
F2 B1 F1 109.2(9) 2_665 .
F2 B1 F1 109.2(9) . .
F2 B1 F1 109.2(9) 3_565 .
F2 B1 F2 109.7(9) . 3_565
F2 B1 F2 109.7(9) . 2_665
F2 B1 F2 109.7(9) 3_565 2_665
F5 B2 F7 108.3(9) . .
F5 B2 F8 108.4(9) . .
F6 B2 F5 110.2(10) . .
F6 B2 F7 110.7(10) . .
F6 B2 F8 109.3(9) . .
F8 B2 F7 109.9(10) . .

loop_
_geom_bond_atom_site_label_1
_geom_bond_atom_site_label_2
_geom_bond_distance
_geom_bond_site_symmetry_2
Co1 N11A 2.131(9) .
Co1 N22A 2.125(11) .
Co1 N11B 2.113(8) .
Co1 N22B 2.144(8) .
Co1 N11E 2.155(7) .
Co1 N22E 2.114(8) .
Co2 N31A 2.091(7) .
Co2 N42A 2.187(8) .
Co2 N11C 2.229(9) .
Co2 N22C 2.162(9) .
Co2 N42E 2.10(7) 3_565
Co2 N11H 2.144(9) .
Co3 N31B 2.177(8) .
Co3 N42B 2.140(9) .
Co3 N31C 2.142(7) .
Co3 N42C 2.153(8) .
Co3 N11D 2.150(10) .
Co3 N22D 2.128(11) .
Co4 N31D 2.188(11) .
Co4 N42D 2.128(11) .
Co4 N11F 2.089(8) .
Co4 N22F 2.159(8) .
Co4 N11G 2.225(8) .
Co4 N21G 2.108(10) .
N11A C12A 1.3900 .
N11A C16A 1.3900 .
C12A C13A 1.3900 .
C13A C14A 1.3900 .
C14A C15A 1.3900 .
C14A C17A 1.610(15) .
C15A C16A 1.3900 .
C16A C23A 1.525(13) .
C17A O18A 1.37(2) .
N21A N22A 1.4200 .
N21A C25A 1.4200 .
N21A C26A 1.452(17) .
N22A C23A 1.4200 .
C23A C24A 1.4200 .
C24A C25A 1.4200 .
C26A C51A 1.547(19) .
N31A C32A 1.3900 .
N31A C36A 1.3900 .
C32A C33A 1.3900 .
C33A C34A 1.3900 .
C34A C35A 1.3900 .
C34A C37A 1.549(14) .
C35A C36A 1.3900 .
C36A C43A 1.394(10) .
C37A O38A 1.271(17) .
N41A N42A 1.4200 .
N41A C45A 1.4200 .
N41A C46A 1.473(16) .
N42A C43A 1.4200 .
C43A C44A 1.4200 .
C44A C45A 1.4200 .
C46A C57A 1.510(17) .
C51A C52A 1.3900 .
C51A C56A 1.3900 .
C52A C53A 1.3900 .
C53A C54A 1.3900 .
C54A C55A 1.3900 .
C55A C56A 1.3900 .
C55A C60A 1.3900 .
C56A C57A 1.3900 .
C57A C58A 1.3900 .
C58A C59A 1.3900 .
C59A C60A 1.3900 .
N11B C12B 1.3900 .
N11B C16B 1.3900 .
C12B C13B 1.3900 .
C13B C14B 1.3900 .
C14B C15B 1.3900 .
C14B C17B 1.590(14) .
C15B C16B 1.3900 .
C16B C23B 1.356(11) .
C17B O18B 1.28(3) .
N21B N22B 1.4200 .
N21B C25B 1.4200 .
N21B C26B 1.413(15) .
N22B C23B 1.4200 .
C23B C24B 1.4200 .
C24B C25B 1.4200 .
C26B C51B 1.596(18) .
N31B C32B 1.3900 .
N31B C36B 1.3900 .
C32B C33B 1.3900 .
C33B C34B 1.3900 .
C34B C35B 1.3900 .
C34B C37B 1.552(14) .
C35B C36B 1.3900 .
C36B C43B 1.391(11) .
C37B O38B 1.284(19) .
N41B N42B 1.4200 .
N41B C45B 1.4200 .
N41B C46B 1.394(14) .
N42B C43B 1.4200 .
C43B C44B 1.4200 .
C44B C45B 1.4200 .
C46B C57B 1.551(18) .
C51B C52B 1.3900 .
C51B C56B 1.3900 .
C52B C53B 1.3900 .
C53B C54B 1.3900 .
C54B C55B 1.3900 .
C55B C56B 1.3900 .
C55B C60B 1.3900 .
C56B C57B 1.3900 .
C57B C58B 1.3900 .
C58B C59B 1.3900 .
C59B C60B 1.3900 .
N11C C12C 1.3900 .
N11C C16C 1.3900 .
C12C C13C 1.3900 .
C13C C14C 1.3900 .
C14C C15C 1.3900 .
C14C C17C 1.574(15) .
C15C C16C 1.3900 .
C16C C23C 1.401(12) .
C17C O18C 1.26(2) .
N21C N22C 1.4200 .
N21C C25C 1.4200 .
N21C C26C 1.407(17) .
N22C C23C 1.4200 .
C23C C24C 1.4200 .
C24C C25C 1.4200 .
C26C C51C 1.547(16) .
N31C C32C 1.3900 .
N31C C36C 1.3900 .
C32C C33C 1.3900 .
C33C C34C 1.3900 .
C34C C35C 1.3900 .
C34C C37C 1.520(13) .
C35C C36C 1.3900 .
C36C C43C 1.365(11) .
C37C O38C 1.441(17) .
N41C N42C 1.4200 .
N41C C45C 1.4200 .
N41C C46C 1.377(16) .
N42C C43C 1.4200 .
C43C C44C 1.4200 .
C44C C45C 1.4200 .
C46C C57C 1.557(15) .
C51C C52C 1.3900 .
C51C C56C 1.3900 .
C52C C53C 1.3900 .
C53C C54C 1.3900 .
C54C C55C 1.3900 .
C55C C56C 1.3900 .
C55C C60C 1.3900 .
C56C C57C 1.3900 .
C57C C58C 1.3900 .
C58C C59C 1.3900 .
C59C C60C 1.3900 .
N11D C12D 1.3900 .
N11D C16D 1.3900 .
C12D C13D 1.3900 .
C13D C14D 1.3900 .
C14D C15D 1.3900 .
C14D C17D 1.582(15) .
C15D C16D 1.3900 .
C16D C23D 1.371(14) .
C17D O18D 1.72(2) .
N21D N22D 1.4200 .
N21D C25D 1.4200 .
N21D C26D 1.44(2) .
N22D C23D 1.4200 .
C23D C24D 1.4200 .
C24D C25D 1.4200 .
C26D C51D 1.44(2) .
N31D C32D 1.3900 .
N31D C36D 1.3900 .
C32D C33D 1.3900 .
C33D C34D 1.3900 .
C34D C35D 1.3900 .
C34D C37D 1.566(16) .
C35D C36D 1.3900 .
C36D C43D 1.338(14) .
C37D O38D 1.23(2) .
N41D N42D 1.4200 .
N41D C45D 1.4200 .
N41D C46D 1.31(2) .
N42D C43D 1.4200 .
C43D C44D 1.4200 .
C44D C45D 1.4200 .
C46D C57D 1.60(2) .
C51D C52D 1.3900 .
C51D C56D 1.3900 .
C52D C53D 1.3900 .
C53D C54D 1.3900 .
C54D C55D 1.3900 .
C55D C56D 1.3900 .
C55D C60D 1.3900 .
C56D C57D 1.3900 .
C57D C58D 1.3900 .
C58D C59D 1.3900 .
C59D C60D 1.3900 .
N11E C12E 1.3900 .
N11E C16E 1.3900 .
C12E C13E 1.3900 .
C13E C14E 1.3900 .
C14E C15E 1.3900 .
C14E C17E 1.525(13) .
C15E C16E 1.3900 .
C16E C23E 1.337(9) .
C17E O18E 1.449(15) .
N21E N22E 1.4200 .
N21E C25E 1.4200 .
N21E C26E 1.419(16) .
N22E C23E 1.4200 .
C23E C24E 1.4200 .
C24E C25E 1.4200 .
C26E C51E 1.568(19) .
N41E N42E 1.4200 .
N41E C45E 1.4200 .
N41E C46E 1.393(18) .
N42E Co2 2.100(10) 2_665
N42E C43E 1.4200 .
C43E C44E 1.4200 .
C43E C16H 1.36(11) 2_665
C44E C45E 1.4200 .
C46E C57E 1.519(18) .
C51E C52E 1.3900 .
C51E C56E 1.3900 .
C52E C53E 1.3900 .
C53E C54E 1.3900 .
C54E C55E 1.3900 .
C55E C56E 1.3900 .
C55E C60E 1.3900 .
C56E C57E 1.3900 .
C57E C58E 1.3900 .
C58E C59E 1.3900 .
C59E C60E 1.3900 .
N11F C12F 1.3900 .
N11F C16F 1.3900 .
C12F C13F 1.3900 .
C13F C14F 1.3900 .
C14F C15F 1.3900 .
C14F C17F 1.538(14) .
C15F C16F 1.3900 .
C16F C23F 1.367(10) .
C17F O18F 1.371(18) .
N21F N22F 1.4200 .
N21F C25F 1.4200 .
N21F C26F 1.429(16) .
N22F C23F 1.4200 .
C23F C24F 1.4200 .
C24F C25F 1.4200 .
C26F C51F 1.577(16) .
C46F C57F 1.540(17) .
C46F N22G 1.380(18) 2_665
C51F C52F 1.3900 .
C51F C56F 1.3900 .
C52F C53F 1.3900 .
C53F C54F 1.3900 .
C54F C55F 1.3900 .
C55F C56F 1.3900 .
C55F C60F 1.3900 .
C56F C57F 1.3900 .
C57F C58F 1.3900 .
C58F C59F 1.3900 .
C59F C60F 1.3900 .
N11G C12G 1.3900 .
N11G C16G 1.3900 .
C12G C13G 1.3900 .
C13G C14G 1.3900 .
C14G C15G 1.3900 .
C14G C17G 1.542(15) .
C15G C16G 1.3900 .
C16G C23G 1.342(12) .
C17G O18G 1.35(2) .
N22G C46F 1.380(18) 3_565
N22G N21G 1.4200 .
N22G C25G 1.4200 .
N21G C23G 1.4200 .
C23G C24G 1.4200 .
C24G C25G 1.4200 .
N11H C12H 1.3900 .
N11H C16H 1.3900 .
C12H C13H 1.3900 .
C13H C14H 1.3900 .
C14H C15H 1.3900 .
C14H C17H 1.49(2) .
C15H C16H 1.3900 .
C16H C43E 1.36(6) 3_565
C17H O18H 1.49(2) .
B1 F1 1.419(16) .
B1 F2 1.414(9) 3_565
B1 F2 1.414(9) .
B1 F2 1.414(9) 2_665
B2 F5 1.389(12) .
B2 F6 1.383(12) .
B2 F7 1.401(12) .
B2 F8 1.392(12) .

loop_
_geom_torsion_atom_site_label_1
_geom_torsion_atom_site_label_2
_geom_torsion_atom_site_label_3
_geom_torsion_atom_site_label_4
_geom_torsion
_geom_torsion_site_symmetry_1
_geom_torsion_site_symmetry_4
Co1 N11A C12A C13A -178.7(8) . .
Co1 N11A C16A C15A 178.8(8) . .
Co1 N11A C16A C23A -13.6(10) . .
Co1 N22A C23A C16A 15.3(11) . .
Co1 N22A C23A C24A -165.9(9) . .
Co1 N11B C12B C13B -172.0(8) . .
Co1 N11B C16B C15B 173.0(7) . .
Co1 N11B C16B C23B -3.9(10) . .
Co1 N22B C23B C16B -7.4(10) . .
Co1 N22B C23B C24B 172.0(7) . .
Co1 N11E C12E C13E -175.6(7) . .
Co1 N11E C16E C15E 176.2(6) . .
Co1 N11E C16E C23E -4.6(9) . .
Co1 N22E C23E C16E 9.7(10) . .
Co1 N22E C23E C24E -166.9(8) . .
Co2 N31A C32A C33A -174.5(7) . .
Co2 N31A C36A C35A 174.9(6) . .
Co2 N31A C36A C43A -2.1(9) . .
Co2 N42A C43A C36A -11.6(9) . .
Co2 N42A C43A C44A 167.6(7) . .
Co2 N11C C12C C13C -161.9(7) . .
Co2 N11C C16C C15C 163.9(6) . .
Co2 N11C C16C C23C -20.4(9) . .
Co2 N22C C23C C16C 17.6(10) . .
Co2 N22C C23C C24C -161.8(7) . .
Co2 N42E C43E C44E -161.0(8) 2_665 .
Co2 N42E C43E C16H 13(2) 2_665 2_665
Co2 N11H C12H C13H -174.0(8) . .
Co2 N11H C16H C43E -6(4) . 3_565
Co2 N11H C16H C15H 174.6(7) . .
Co3 N31B C32B C33B -176.4(8) . .
Co3 N31B C36B C35B 176.8(7) . .
Co3 N31B C36B C43B -6.1(11) . .
Co3 N42B C43B C36B 21.7(12) . .
Co3 N42B C43B C44B -165.4(9) . .
Co3 N31C C32C C33C -173.0(6) . .
Co3 N31C C36C C35C 173.8(6) . .
Co3 N31C C36C C43C -1.5(8) . .
Co3 N42C C43C C36C -11.9(9) . .
Co3 N42C C43C C44C 168.9(6) . .
Co3 N11D C12D C13D -172.8(9) . .
Co3 N11D C16D C15D 173.6(8) . .
Co3 N11D C16D C23D -8.5(12) . .
Co3 N22D C23D C16D 11.2(14) . .
Co3 N22D C23D C24D -170.4(10) . .
Co4 N31D C32D C33D -172.2(8) . .
Co4 N31D C36D C35D 172.6(7) . .
Co4 N31D C36D C43D -4.6(10) . .
Co4 N42D C43D C36D 20.3(12) . .
Co4 N42D C43D C44D -162.8(8) . .
Co4 N11F C12F C13F -171.2(7) . .
Co4 N11F C16F C15F 172.0(7) . .
Co4 N11F C16F C23F 0.1(9) . .
Co4 N22F C23F C16F -13.5(9) . .
Co4 N22F C23F C24F 163.9(7) . .
Co4 N11G C12G C13G -171.1(10) . .
Co4 N11G C16G C15G 172.3(8) . .
Co4 N11G C16G C23G -19.5(12) . .
Co4 N21G C23G C16G 23.3(13) . .
Co4 N21G C23G C24G -161.7(9) . .
N11A C12A C13A C14A 0.0 . .
N11A C16A C23A N22A -1.5(12) . .
N11A C16A C23A C24A -180(100) . .
C12A N11A C16A C15A 0.0 . .
C12A N11A C16A C23A 167.6(11) . .
C12A C13A C14A C15A 0.0 . .
C12A C13A C14A C17A -175.6(12) . .
C13A C14A C15A C16A 0.0 . .
C13A C14A C17A O18A -178.1(12) . .
C14A C15A C16A N11A 0.0 . .
C14A C15A C16A C23A -165.0(13) . .
C15A C14A C17A O18A 6.4(19) . .
C15A C16A C23A N22A 164.7(8) . .
C15A C16A C23A C24A -13.6(18) . .
C16A N11A C12A C13A 0.0 . .
C16A C23A C24A C25A 178.4(16) . .
C17A C14A C15A C16A 175.4(13) . .
N21A N22A C23A C16A -178.8(12) . .
N21A N22A C23A C24A 0.0 . .
N21A C26A C51A C52A -0.7(17) . .
N21A C26A C51A C56A 174.5(10) . .
N22A N21A C25A C24A 0.0 . .
N22A N21A C26A C51A -77.4(17) . .
N22A C23A C24A C25A 0.0 . .
C23A C24A C25A N21A 0.0 . .
C25A N21A N22A Co1 161.4(12) . .
C25A N21A N22A C23A 0.0 . .
C25A N21A C26A C51A 76.0(18) . .
C26A N21A N22A Co1 -40.8(16) . .
C26A N21A N22A C23A 157.8(14) . .
C26A N21A C25A C24A -156.3(15) . .
C26A C51A C52A C53A 175.8(11) . .
C26A C51A C56A C55A -174.9(13) . .
C26A C51A C56A C57A 5.1(13) . .
N31A C32A C33A C34A 0.0 . .
N31A C36A C43A N42A 9.4(11) . .
N31A C36A C43A C44A -169.5(8) . .
C32A N31A C36A C35A 0.0 . .
C32A N31A C36A C43A -177.0(10) . .
C32A C33A C34A C35A 0.0 . .
C32A C33A C34A C37A 178.5(11) . .
C33A C34A C35A C36A 0.0 . .
C33A C34A C37A O38A 13.9(18) . .
C34A C35A C36A N31A 0.0 . .
C34A C35A C36A C43A 176.9(10) . .
C35A C34A C37A O38A -167.6(11) . .
C35A C36A C43A N42A -167.5(6) . .
C35A C36A C43A C44A 13.6(15) . .
C36A N31A C32A C33A 0.0 . .
C36A C43A C44A C45A 178.9(14) . .
C37A C34A C35A C36A -178.6(11) . .
N41A N42A C43A C36A -179.2(11) . .
N41A N42A C43A C44A 0.0 . .
N41A C46A C57A C56A 173.0(8) . .
N41A C46A C57A C58A -3.4(15) . .
N42A N41A C45A C44A 0.0 . .
N42A N41A C46A C57A -88.6(14) . .
N42A C43A C44A C45A 0.0 . .
C43A C44A C45A N41A 0.0 . .
C45A N41A N42A Co2 -162.6(9) . .
C45A N41A N42A C43A 0.0 . .
C45A N41A C46A C57A 92.6(15) . .
C46A N41A N42A Co2 18.4(14) . .
C46A N41A N42A C43A -178.9(12) . .
C46A N41A C45A C44A 179.0(12) . .
C46A C57A C58A C59A 176.6(11) . .
C51A C52A C53A C54A 0.0 . .
C51A C56A C57A C46A 3.8(12) . .
C51A C56A C57A C58A 180.0 . .
C52A C51A C56A C55A 0.0 . .
C52A C51A C56A C57A 180.0 . .
C52A C53A C54A C55A 0.0 . .
C53A C54A C55A C56A 0.0 . .
C53A C54A C55A C60A 180.0 . .
C54A C55A C56A C51A 0.0 . .
C54A C55A C56A C57A 180.0 . .
C54A C55A C60A C59A 180.0 . .
C55A C56A C57A C46A -176.2(12) . .
C55A C56A C57A C58A 0.0 . .
C56A C51A C52A C53A 0.0 . .
C56A C55A C60A C59A 0.0 . .
C56A C57A C58A C59A 0.0 . .
C57A C58A C59A C60A 0.0 . .
C58A C59A C60A C55A 0.0 . .
C60A C55A C56A C51A 180.0 . .
C60A C55A C56A C57A 0.0 . .
N11B C12B C13B C14B 0.0 . .
N11B C16B C23B N22B 7.7(12) . .
N11B C16B C23B C24B -171.4(8) . .
C12B N11B C16B C15B 0.0 . .
C12B N11B C16B C23B -176.9(11) . .
C12B C13B C14B C15B 0.0 . .
C12B C13B C14B C17B -179.0(11) . .
C13B C14B C15B C16B 0.0 . .
C13B C14B C17B O18B 174.8(18) . .
C14B C15B C16B N11B 0.0 . .
C14B C15B C16B C23B 176.8(11) . .
C15B C14B C17B O18B -4(2) . .
C15B C16B C23B N22B -169.1(6) . .
C15B C16B C23B C24B 11.7(15) . .
C16B N11B C12B C13B 0.0 . .
C16B C23B C24B C25B 179.2(14) . .
C17B C14B C15B C16B 179.0(11) . .
N21B N22B C23B C16B -179.4(11) . .
N21B N22B C23B C24B 0.0 . .
N21B C26B C51B C52B 0.6(14) . .
N21B C26B C51B C56B 172.8(8) . .
N22B N21B C25B C24B 0.0 . .
N22B N21B C26B C51B -95.7(13) . .
N22B C23B C24B C25B 0.0 . .
C23B C24B C25B N21B 0.0 . .
C25B N21B N22B Co1 -168.5(10) . .
C25B N21B N22B C23B 0.0 . .
C25B N21B C26B C51B 94.7(13) . .
C26B N21B N22B Co1 20.3(15) . .
C26B N21B N22B C23B -171.3(12) . .
C26B N21B C25B C24B 171.0(12) . .
C26B C51B C52B C53B 172.7(9) . .
C26B C51B C56B C55B -171.8(10) . .
C26B C51B C56B C57B 8.2(10) . .
N31B C32B C33B C34B 0.0 . .
N31B C36B C43B N42B -10.8(14) . .
N31B C36B C43B C44B 178.1(9) . .
C32B N31B C36B C35B 0.0 . .
C32B N31B C36B C43B 177.0(12) . .
C32B C33B C34B C35B 0.0 . .
C32B C33B C34B C37B -176.6(12) . .
C33B C34B C35B C36B 0.0 . .
C33B C34B C37B O38B 156.1(15) . .
C34B C35B C36B N31B 0.0 . .
C34B C35B C36B C43B -176.7(14) . .
C35B C34B C37B O38B -20(2) . .
C35B C36B C43B N42B 166.1(8) . .
C35B C36B C43B C44B -5.1(18) . .
C36B N31B C32B C33B 0.0 . .
C36B C43B C44B C45B 172.0(16) . .
C37B C34B C35B C36B 176.6(12) . .
N41B N42B C43B C36B -173.0(14) . .
N41B N42B C43B C44B 0.0 . .
N41B C46B C57B C56B 170.9(9) . .
N41B C46B C57B C58B -7.7(15) . .
N42B N41B C45B C44B 0.0 . .
N42B N41B C46B C57B -74.1(16) . .
N42B C43B C44B C45B 0.0 . .
C43B C44B C45B N41B 0.0 . .
C45B N41B N42B Co3 158.0(12) . .
C45B N41B N42B C43B 0.0 . .
C45B N41B C46B C57B 82.0(17) . .
C46B N41B N42B Co3 -40.7(17) . .
C46B N41B N42B C43B 161.2(13) . .
C46B N41B C45B C44B -157.9(16) . .
C46B C57B C58B C59B 178.8(9) . .
C51B C52B C53B C54B 0.0 . .
C51B C56B C57B C46B 1.5(12) . .
C51B C56B C57B C58B 180.0 . .
C52B C51B C56B C55B 0.0 . .
C52B C51B C56B C57B 180.0 . .
C52B C53B C54B C55B 0.0 . .
C53B C54B C55B C56B 0.0 . .
C53B C54B C55B C60B 180.0 . .
C54B C55B C56B C51B 0.0 . .
C54B C55B C56B C57B 180.0 . .
C54B C55B C60B C59B 180.0 . .
C55B C56B C57B C46B -178.5(12) . .
C55B C56B C57B C58B 0.0 . .
C56B C51B C52B C53B 0.0 . .
C56B C55B C60B C59B 0.0 . .
C56B C57B C58B C59B 0.0 . .
C57B C58B C59B C60B 0.0 . .
C58B C59B C60B C55B 0.0 . .
C60B C55B C56B C51B 180.0 . .
C60B C55B C56B C57B 0.0 . .
N11C C12C C13C C14C 0.0 . .
N11C C16C C23C N22C 2.3(12) . .
N11C C16C C23C C24C -178.6(8) . .
C12C N11C C16C C15C 0.0 . .
C12C N11C C16C C23C 175.6(11) . .
C12C C13C C14C C15C 0.0 . .
C12C C13C C14C C17C -175.9(11) . .
C13C C14C C15C C16C 0.0 . .
C13C C14C C17C O18C -176.3(13) . .
C14C C15C C16C N11C 0.0 . .
C14C C15C C16C C23C -175.2(12) . .
C15C C14C C17C O18C 8(2) . .
C15C C16C C23C N22C 177.7(6) . .
C15C C16C C23C C24C -3.1(16) . .
C16C N11C C12C C13C 0.0 . .
C16C C23C C24C C25C -179.2(14) . .
C17C C14C C15C C16C 175.9(11) . .
N21C N22C C23C C16C 179.3(11) . .
N21C N22C C23C C24C 0.0 . .
N21C C26C C51C C52C -7.1(16) . .
N21C C26C C51C C56C 166.7(9) . .
N22C N21C C25C C24C 0.0 . .
N22C N21C C26C C51C -76.0(16) . .
N22C C23C C24C C25C 0.0 . .
C23C C24C C25C N21C 0.0 . .
C25C N21C N22C Co2 155.9(9) . .
C25C N21C N22C C23C 0.0 . .
C25C N21C C26C C51C 86.2(15) . .
C26C N21C N22C Co2 -39.0(14) . .
C26C N21C N22C C23C 165.0(12) . .
C26C N21C C25C C24C -164.5(12) . .
C26C C51C C52C C53C 174.3(10) . .
C26C C51C C56C C55C -173.4(12) . .
C26C C51C C56C C57C 6.6(12) . .
N31C C32C C33C C34C 0.0 . .
N31C C36C C43C N42C 9.3(11) . .
N31C C36C C43C C44C -171.6(7) . .
C32C N31C C36C C35C 0.0 . .
C32C N31C C36C C43C -175.2(9) . .
C32C C33C C34C C35C 0.0 . .
C32C C33C C34C C37C 176.6(10) . .
C33C C34C C35C C36C 0.0 . .
C33C C34C C37C O38C 20.7(14) . .
C34C C35C C36C N31C 0.0 . .
C34C C35C C36C C43C 174.9(10) . .
C35C C34C C37C O38C -162.7(9) . .
C35C C36C C43C N42C -165.7(6) . .
C35C C36C C43C C44C 13.3(13) . .
C36C N31C C32C C33C 0.0 . .
C36C C43C C44C C45C -179.2(12) . .
C37C C34C C35C C36C -176.7(10) . .
N41C N42C C43C C36C 179.3(10) . .
N41C N42C C43C C44C 0.0 . .
N41C C46C C57C C56C 169.4(9) . .
N41C C46C C57C C58C -5.1(15) . .
N42C N41C C45C C44C 0.0 . .
N42C N41C C46C C57C -90.8(14) . .
N42C C43C C44C C45C 0.0 . .
C43C C44C C45C N41C 0.0 . .
C45C N41C N42C Co3 -163.3(9) . .
C45C N41C N42C C43C 0.0 . .
C45C N41C C46C C57C 92.4(14) . .
C46C N41C N42C Co3 19.4(14) . .
C46C N41C N42C C43C -177.3(11) . .
C46C N41C C45C C44C 177.2(12) . .
C46C C57C C58C C59C 175.3(9) . .
C51C C52C C53C C54C 0.0 . .
C51C C56C C57C C46C 6.1(12) . .
C51C C56C C57C C58C 180.0 . .
C52C C51C C56C C55C 0.0 . .
C52C C51C C56C C57C 180.0 . .
C52C C53C C54C C55C 0.0 . .
C53C C54C C55C C56C 0.0 . .
C53C C54C C55C C60C 180.0 . .
C54C C55C C56C C51C 0.0 . .
C54C C55C C56C C57C 180.0 . .
C54C C55C C60C C59C 180.0 . .
C55C C56C C57C C46C -173.9(12) . .
C55C C56C C57C C58C 0.0 . .
C56C C51C C52C C53C 0.0 . .
C56C C55C C60C C59C 0.0 . .
C56C C57C C58C C59C 0.0 . .
C57C C58C C59C C60C 0.0 . .
C58C C59C C60C C55C 0.0 . .
C60C C55C C56C C51C 180.0 . .
C60C C55C C56C C57C 0.0 . .
N11D C12D C13D C14D 0.0 . .
N11D C16D C23D N22D -1.9(16) . .
N11D C16D C23D C24D -179.9(11) . .
C12D N11D C16D C15D 0.0 . .
C12D N11D C16D C23D 177.9(14) . .
C12D C13D C14D C15D 0.0 . .
C12D C13D C14D C17D 177.4(12) . .
C13D C14D C15D C16D 0.0 . .
C13D C14D C17D O18D 2.8(16) . .
C14D C15D C16D N11D 0.0 . .
C14D C15D C16D C23D -177.7(15) . .
C15D C14D C17D O18D -179.8(11) . .
C15D C16D C23D N22D 175.9(8) . .
C15D C16D C23D C24D -2(2) . .
C16D N11D C12D C13D 0.0 . .
C16D C23D C24D C25D 178.2(19) . .
C17D C14D C15D C16D -177.4(12) . .
N21D N22D C23D C16D -178.4(16) . .
N21D N22D C23D C24D 0.0 . .
N21D C26D C51D C52D -2.7(19) . .
N21D C26D C51D C56D 154.5(12) . .
N22D N21D C25D C24D 0.0 . .
N22D N21D C26D C51D -91.8(19) . .
N22D C23D C24D C25D 0.0 . .
C23D C24D C25D N21D 0.0 . .
C25D N21D N22D Co3 165.9(14) . .
C25D N21D N22D C23D 0.0 . .
C25D N21D C26D C51D 83(2) . .
C26D N21D N22D Co3 -19(2) . .
C26D N21D N22D C23D 175.5(16) . .
C26D N21D C25D C24D -175.1(18) . .
C26D C51D C52D C53D 159.6(11) . .
C26D C51D C56D C55D -154.7(14) . .
C26D C51D C56D C57D 25.3(14) . .
N31D C32D C33D C34D 0.0 . .
N31D C36D C43D N42D -10.6(13) . .
N31D C36D C43D C44D 173.2(8) . .
C32D N31D C36D C35D 0.0 . .
C32D N31D C36D C43D -177.2(12) . .
C32D C33D C34D C35D 0.0 . .
C32D C33D C34D C37D -179.3(12) . .
C33D C34D C35D C36D 0.0 . .
C33D C34D C37D O38D 175.0(14) . .
C34D C35D C36D N31D 0.0 . .
C34D C35D C36D C43D 176.6(14) . .
C35D C34D C37D O38D -4(2) . .
C35D C36D C43D N42D 172.5(7) . .
C35D C36D C43D C44D -3.7(18) . .
C36D N31D C32D C33D 0.0 . .
C36D C43D C44D C45D 176.7(15) . .
C37D C34D C35D C36D 179.2(13) . .
N41D N42D C43D C36D -176.9(14) . .
N41D N42D C43D C44D 0.0 . .
N41D C46D C57D C56D 154.4(14) . .
N41D C46D C57D C58D -10(2) . .
N42D N41D C45D C44D 0.0 . .
N42D N41D C46D C57D -82.7(19) . .
N42D C43D C44D C45D 0.0 . .
C43D C44D C45D N41D 0.0 . .
C45D N41D N42D Co4 155.7(11) . .
C45D N41D N42D C43D 0.0 . .
C45D N41D C46D C57D 92.6(19) . .
C46D N41D N42D Co4 -28.2(18) . .
C46D N41D N42D C43D 176.0(15) . .
C46D N41D C45D C44D -175.9(16) . .
C46D C57D C58D C59D 166.2(10) . .
C51D C52D C53D C54D 0.0 . .
C51D C56D C57D C46D 16.5(12) . .
C51D C56D C57D C58D 180.0 . .
C52D C51D C56D C55D 0.0 . .
C52D C51D C56D C57D 180.0 . .
C52D C53D C54D C55D 0.0 . .
C53D C54D C55D C56D 0.0 . .
C53D C54D C55D C60D 180.0 . .
C54D C55D C56D C51D 0.0 . .
C54D C55D C56D C57D 180.0 . .
C54D C55D C60D C59D 180.0 . .
C55D C56D C57D C46D -163.5(12) . .
C55D C56D C57D C58D 0.0 . .
C56D C51D C52D C53D 0.0 . .
C56D C55D C60D C59D 0.0 . .
C56D C57D C58D C59D 0.0 . .
C57D C58D C59D C60D 0.0 . .
C58D C59D C60D C55D 0.0 . .
C60D C55D C56D C51D 180.0 . .
C60D C55D C56D C57D 0.0 . .
N11E C12E C13E C14E 0.0 . .
N11E C16E C23E N22E -3.4(12) . .
N11E C16E C23E C24E 172.1(9) . .
C12E N11E C16E C15E 0.0 . .
C12E N11E C16E C23E 179.3(10) . .
C12E C13E C14E C15E 0.0 . .
C12E C13E C14E C17E 178.6(10) . .
C13E C14E C15E C16E 0.0 . .
C13E C14E C17E O18E 4.9(17) . .
C14E C15E C16E N11E 0.0 . .
C14E C15E C16E C23E -179.2(10) . .
C15E C14E C17E O18E -176.5(10) . .
C15E C16E C23E N22E 175.8(6) . .
C15E C16E C23E C24E -8.6(15) . .
C16E N11E C12E C13E 0.0 . .
C16E C23E C24E C25E -175.9(14) . .
C17E C14E C15E C16E -178.6(10) . .
N21E N22E C23E C16E 176.6(12) . .
N21E N22E C23E C24E 0.0 . .
N21E C26E C51E C52E -5.1(15) . .
N21E C26E C51E C56E 153.1(10) . .
N22E N21E C25E C24E 0.0 . .
N22E N21E C26E C51E -83.4(16) . .
N22E C23E C24E C25E 0.0 . .
C23E C24E C25E N21E 0.0 . .
C25E N21E N22E Co1 162.0(11) . .
C25E N21E N22E C23E 0.0 . .
C25E N21E C26E C51E 82.5(15) . .
C26E N21E N22E Co1 -29.8(16) . .
C26E N21E N22E C23E 168.3(14) . .
C26E N21E C25E C24E -167.6(14) . .
C26E C51E C52E C53E 159.2(9) . .
C26E C51E C56E C55E -156.6(9) . .
C26E C51E C56E C57E 23.4(9) . .
N41E N42E C43E C44E 0.0 . .
N41E N42E C43E C16H 174(2) . 2_665
N41E C46E C57E C56E 153.0(12) . .
N41E C46E C57E C58E -4.8(18) . .
N42E N41E C45E C44E 0.0 . .
N42E N41E C46E C57E -83.1(16) . .
N42E C43E C44E C45E 0.0 . .
C43E C44E C45E N41E 0.0 . .
C45E N41E N42E Co2 153.8(11) . 2_665
C45E N41E N42E C43E 0.0 . .
C45E N41E C46E C57E 87.5(18) . .
C46E N41E N42E Co2 -34.0(15) . 2_665
C46E N41E N42E C43E 172.3(13) . .
C46E N41E C45E C44E -171.7(14) . .
C46E C57E C58E C59E 158.9(10) . .
C51E C52E C53E C54E 0.0 . .
C51E C56E C57E C46E 23.9(11) . .
C51E C56E C57E C58E 180.0 . .
C52E C51E C56E C55E 0.0 . .
C52E C51E C56E C57E 180.0 . .
C52E C53E C54E C55E 0.0 . .
C53E C54E C55E C56E 0.0 . .
C53E C54E C55E C60E 180.0 . .
C54E C55E C56E C51E 0.0 . .
C54E C55E C56E C57E 180.0 . .
C54E C55E C60E C59E 180.0 . .
C55E C56E C57E C46E -156.1(11) . .
C55E C56E C57E C58E 0.0 . .
C56E C51E C52E C53E 0.0 . .
C56E C55E C60E C59E 0.0 . .
C56E C57E C58E C59E 0.0 . .
C57E C58E C59E C60E 0.0 . .
C58E C59E C60E C55E 0.0 . .
C60E C55E C56E C51E 180.0 . .
C60E C55E C56E C57E 0.0 . .
N11F C12F C13F C14F 0.0 . .
N11F C16F C23F N22F 9.2(11) . .
N11F C16F C23F C24F -167.2(8) . .
C12F N11F C16F C15F 0.0 . .
C12F N11F C16F C23F -171.9(10) . .
C12F C13F C14F C15F 0.0 . .
C12F C13F C14F C17F -177.6(11) . .
C13F C14F C15F C16F 0.0 . .
C13F C14F C17F O18F -4.8(17) . .
C14F C15F C16F N11F 0.0 . .
C14F C15F C16F C23F 171.6(10) . .
C15F C14F C17F O18F 177.7(10) . .
C15F C16F C23F N22F -162.6(6) . .
C15F C16F C23F C24F 21.0(15) . .
C16F N11F C12F C13F 0.0 . .
C16F C23F C24F C25F 176.6(13) . .
C17F C14F C15F C16F 177.6(11) . .
N21F N22F C23F C16F -177.4(10) . .
N21F N22F C23F C24F 0.0 . .
N21F C26F C51F C52F 3.3(14) . .
N21F C26F C51F C56F 172.6(8) . .
N22F N21F C25F C24F 0.0 . .
N22F N21F C26F C51F -98.1(13) . .
N22F C23F C24F C25F 0.0 . .
C23F C24F C25F N21F 0.0 . .
C25F N21F N22F Co4 -157.9(9) . .
C25F N21F N22F C23F 0.0 . .
C25F N21F C26F C51F 86.8(14) . .
C26F N21F N22F Co4 26.1(13) . .
C26F N21F N22F C23F -176.0(12) . .
C26F N21F C25F C24F 175.7(13) . .
C26F C51F C52F C53F 170.1(9) . .
C26F C51F C56F C55F -168.6(10) . .
C26F C51F C56F C57F 11.4(10) . .
C46F C57F C58F C59F 177.1(10) . .
C46F N22G N21G Co4 -38.7(17) 3_565 .
C46F N22G N21G C23G 166.9(14) 3_565 .
C46F N22G C25G C24G -164.7(16) 3_565 .
C51F C52F C53F C54F 0.0 . .
C51F C56F C57F C46F 3.6(12) . .
C51F C56F C57F C58F 180.0 . .
C52F C51F C56F C55F 0.0 . .
C52F C51F C56F C57F 180.0 . .
C52F C53F C54F C55F 0.0 . .
C53F C54F C55F C56F 0.0 . .
C53F C54F C55F C60F 180.0 . .
C54F C55F C56F C51F 0.0 . .
C54F C55F C56F C57F 180.0 . .
C54F C55F C60F C59F 180.0 . .
C55F C56F C57F C46F -176.4(12) . .
C55F C56F C57F C58F 0.0 . .
C56F C51F C52F C53F 0.0 . .
C56F C55F C60F C59F 0.0 . .
C56F C57F C58F C59F 0.0 . .
C57F C58F C59F C60F 0.0 . .
C58F C59F C60F C55F 0.0 . .
C60F C55F C56F C51F 180.0 . .
C60F C55F C56F C57F 0.0 . .
N11G C12G C13G C14G 0.0 . .
N11G C16G C23G N21G -1.9(15) . .
N11G C16G C23G C24G -175.6(10) . .
C12G N11G C16G C15G 0.0 . .
C12G N11G C16G C23G 168.2(14) . .
C12G C13G C14G C15G 0.0 . .
C12G C13G C14G C17G -178.2(14) . .
C13G C14G C15G C16G 0.0 . .
C13G C14G C17G O18G -174.1(15) . .
C14G C15G C16G N11G 0.0 . .
C14G C15G C16G C23G -166.6(16) . .
C15G C14G C17G O18G 8(2) . .
C15G C16G C23G N21G 165.5(8) . .
C15G C16G C23G C24G -8(2) . .
C16G N11G C12G C13G 0.0 . .
C16G C23G C24G C25G 174.4(17) . .
C17G C14G C15G C16G 178.2(14) . .
N22G C46F C57F C56F 171.4(10) 2_665 .
N22G C46F C57F C58F -5.3(17) 2_665 .
N22G N21G C23G C16G -175.0(15) . .
N22G N21G C23G C24G 0.0 . .
N21G N22G C25G C24G 0.0 . .
N21G C23G C24G C25G 0.0 . .
C23G C24G C25G N22G 0.0 . .
C25G N22G N21G Co4 154.4(13) . .
C25G N22G N21G C23G 0.0 . .
N11H C12H C13H C14H 0.0 . .
C12H N11H C16H C43E 179(4) . 3_565
C12H N11H C16H C15H 0.0 . .
C12H C13H C14H C15H 0.0 . .
C12H C13H C14H C17H 173.4(14) . .
C13H C14H C15H C16H 0.0 . .
C13H C14H C17H O18H 15(2) . .
C14H C15H C16H C43E -179(5) . 3_565
C14H C15H C16H N11H 0.0 . .
C15H C14H C17H O18H -171.6(12) . .
C16H C43E C44E C45E -173.1(19) 2_665 .
C16H N11H C12H C13H 0.0 . .
C17H C14H C15H C16H -173.6(14) . .
